data_4326086
loop_
_publ_author_name
'Sophie Romain'
'Jordi Rich'
'Cristina Sens'
'Thibaut Stoll'
'Jordi Benet-Buchholz'
'Antoni Llobet'
'Montserrat Rodriguez'
'Isabel Romero'
'Rodolphe Cl\'erac'
'Corine Mathoni\`ere'
'Carole Duboc'
'Alain Deronzier'
'Marie-No\"elle Collomb'

_publ_section_title
;
 Multireversible Redox Processes in Pentanuclear Bis(Triple-Helical)
 Manganese Complexes Featuring an Oxo-Centered triangular
 {MnII2MnIII(\m3-O)}5+ or {MnIIMnIII2(\m3-O)}6+ Core Wrapped by Two
 {MnII2(bpp)3}-
;
_journal_name_full 'Inorganic Chemistry'
_journal_page_first 8427
_journal_page_last 8436
_journal_paper_doi 10.1021/ic201009z
_journal_volume 50
_journal_year 2011
_chemical_formula_sum 'C87 H72.5 Cl3 Mn5 N26.5 O14.5'
_chemical_formula_weight 2102.26
_space_group_IT_number 14
_symmetry_cell_setting monoclinic
_symmetry_space_group_name_Hall '-P 2yn'
_symmetry_space_group_name_H-M 'P 1 21/n 1'
_atom_sites_solution_hydrogens geom
_atom_sites_solution_primary direct
_atom_sites_solution_secondary difmap
_audit_creation_method SHELXL-97
_cell_angle_alpha 90.00
_cell_angle_beta 101.9130(10)
_cell_angle_gamma 90.00
_cell_formula_units_Z 4
_cell_length_a 15.4109(7)
_cell_length_b 22.5910(10)
_cell_length_c 26.9272(11)
_cell_measurement_reflns_used 6686
_cell_measurement_temperature 100(2)
_cell_measurement_theta_max 32.78
_cell_measurement_theta_min 2.97
_cell_volume 9172.7(7)
_computing_cell_refinement 'Bruker APEX2 v2008.6-1'
_computing_data_collection 'Bruker APEX2 v2008.6-1'
_computing_data_reduction 'Bruker SAINT V7.60A'
_computing_molecular_graphics 'Bruker SHELXTL'
_computing_publication_material 'Bruker SHELXTL'
_computing_structure_refinement 'SHELXS-97 (Sheldrick, 2008)'
_computing_structure_solution 'SHELXS-97 (Sheldrick, 2008)'
_diffrn_ambient_temperature 100(2)
_diffrn_detector_area_resol_mean 512
_diffrn_detector_type '4K CCD area detector APEX II'
_diffrn_measured_fraction_theta_full 0.941
_diffrn_measured_fraction_theta_max 0.941
_diffrn_measurement_device_type 'Kappa 4-axis goniometer bruker-nonius'
_diffrn_measurement_method
;
 Fullsphere data collection, phi and omega scans
;
_diffrn_measurement_specimen_support 'magnetic support whith 10 micron nylon fiber cryoloop'
_diffrn_radiation_monochromator 'Multilayer Montel 200 mirrors'
_diffrn_radiation_type MoK\a
_diffrn_radiation_wavelength 0.71073
_diffrn_reflns_av_R_equivalents 0.0569
_diffrn_reflns_av_sigmaI/netI 0.0632
_diffrn_reflns_limit_h_max 19
_diffrn_reflns_limit_h_min -24
_diffrn_reflns_limit_k_max 25
_diffrn_reflns_limit_k_min -35
_diffrn_reflns_limit_l_max 42
_diffrn_reflns_limit_l_min -38
_diffrn_reflns_number 115811
_diffrn_reflns_theta_full 34.00
_diffrn_reflns_theta_max 34.00
_diffrn_reflns_theta_min 2.59
_diffrn_source 'rotating anode X-ray tube'
_diffrn_source_current 70
_diffrn_source_power 50
_diffrn_source_size '3 mm x 0.3 mm fine focus'
_diffrn_source_type 'Bruker-Nonius FR 591'
_exptl_absorpt_coefficient_mu 0.836
_exptl_absorpt_correction_T_max 1.0000
_exptl_absorpt_correction_T_min 0.8142
_exptl_absorpt_correction_type empirical
_exptl_absorpt_process_details
; 
 SADABS Version 2008/1 Bruker-Nonius
 Blessing, Acta Cryst. (1995) A51 33-38
;
_exptl_crystal_colour black
_exptl_crystal_density_diffrn 1.522
_exptl_crystal_description Needle
_exptl_crystal_F_000 4288
_exptl_crystal_size_max 0.30
_exptl_crystal_size_mid 0.05
_exptl_crystal_size_min 0.04
_refine_diff_density_max 1.174
_refine_diff_density_min -1.010
_refine_diff_density_rms 0.085
_refine_ls_extinction_method none
_refine_ls_goodness_of_fit_ref 1.010
_refine_ls_hydrogen_treatment noref
_refine_ls_matrix_type full
_refine_ls_number_parameters 1419
_refine_ls_number_reflns 35236
_refine_ls_number_restraints 182
_refine_ls_restrained_S_all 1.029
_refine_ls_R_factor_all 0.1059
_refine_ls_R_factor_gt 0.0537
_refine_ls_shift/su_max 0.001
_refine_ls_shift/su_mean 0.000
_refine_ls_structure_factor_coef Fsqd
_refine_ls_weighting_details 'calc w=1/[\s^2^(Fo^2^)+(0.0618P)^2^+8.4698P] where P=(Fo^2^+2Fc^2^)/3'
_refine_ls_weighting_scheme calc
_refine_ls_wR_factor_gt 0.1253
_refine_ls_wR_factor_ref 0.1587
_reflns_number_gt 21563
_reflns_number_total 35236
_reflns_threshold_expression >2sigma(I)
_cod_data_source_file ic201009z_si_002_1.cif
_cod_data_source_block sr001_0m
_cod_depositor_comments
;
The following automatic conversions were performed:

data name '_diffrn_measurement_specimen_suppport' was replaced with
'_diffrn_measurement_specimen_support' as specified in the
replacement file 'data/replacement-values/replacement_tags.lst'.

Automatic conversion script
Id: cif_correct_tags 9268 2022-04-12 08:56:07Z antanas 
;
_cod_original_formula_sum 'C87 H72.50 Cl3 Mn5 N26.50 O14.50'
_cod_database_code 4326086

loop_
_symmetry_equiv_pos_as_xyz
'x, y, z'
'-x+1/2, y+1/2, -z+1/2'
'-x, -y, -z'
'x-1/2, -y-1/2, z-1/2'

loop_
_atom_site_label
_atom_site_type_symbol
_atom_site_fract_x
_atom_site_fract_y
_atom_site_fract_z
_atom_site_U_iso_or_equiv
_atom_site_adp_type
_atom_site_occupancy
_atom_site_symmetry_multiplicity
_atom_site_calc_flag
_atom_site_refinement_flags
_atom_site_disorder_assembly
_atom_site_disorder_group
Mn1 Mn 0.19522(2) 0.481586(15) 0.142575(13) 0.02294(7) Uani 1 1 d . . .
N1 N 0.02167(13) 0.24189(10) 0.38526(8) 0.0313(4) Uani 1 1 d . . .
C1 C 0.04107(18) 0.21196(13) 0.42920(11) 0.0388(6) Uani 1 1 d . . .
H1A H 0.0606 0.2337 0.4596 0.047 Uiso 1 1 calc R . .
N1A N -0.12693(13) 0.45750(12) 0.22277(8) 0.0348(5) Uani 1 1 d . . .
C1A C -0.19467(18) 0.43741(18) 0.24246(11) 0.0490(8) Uani 1 1 d . . .
H1AA H -0.1912 0.3987 0.2564 0.059 Uiso 1 1 calc R . .
N1B N -0.10371(14) 0.35919(11) 0.39436(8) 0.0334(5) Uani 1 1 d . . .
C1B C -0.15237(18) 0.31975(15) 0.41376(11) 0.0423(6) Uani 1 1 d . . .
H1BA H -0.1306 0.2805 0.4198 0.051 Uiso 1 1 calc R . .
N1C N 0.10579(14) 0.35390(10) 0.45784(8) 0.0310(4) Uani 1 1 d . . .
C1C C 0.06786(19) 0.35658(14) 0.49798(10) 0.0399(6) Uani 1 1 d . . .
H1CA H 0.0053 0.3520 0.4927 0.048 Uiso 1 1 calc R . .
N1D N 0.26254(14) 0.49670(9) 0.36565(8) 0.0278(4) Uani 1 1 d . . .
C1D C 0.2569(2) 0.50515(12) 0.41416(10) 0.0361(6) Uani 1 1 d . . .
H1DA H 0.2003 0.5027 0.4229 0.043 Uiso 1 1 calc R . .
N1E N 0.17461(12) 0.25156(10) 0.24323(8) 0.0297(4) Uani 1 1 d . . .
C1E C 0.17513(16) 0.20687(13) 0.27626(12) 0.0393(6) Uani 1 1 d . . .
H1EA H 0.1941 0.2145 0.3115 0.047 Uiso 1 1 calc R . .
O1 O 0.11286(11) 0.41154(8) 0.25948(7) 0.0346(4) Uani 1 1 d . . .
Mn2 Mn 0.15035(2) 0.486607(16) 0.300737(14) 0.02487(7) Uani 1 1 d . . .
N2 N -0.01085(14) 0.30365(10) 0.29775(8) 0.0303(4) Uani 1 1 d . . .
C2 C 0.0343(2) 0.15179(16) 0.43255(14) 0.0535(8) Uani 1 1 d . . .
H2A H 0.0479 0.1324 0.4645 0.064 Uiso 1 1 calc R . .
N2A N 0.00682(12) 0.48880(10) 0.18004(8) 0.0280(4) Uani 1 1 d . . .
C2A C -0.26930(19) 0.4712(2) 0.24307(13) 0.0629(12) Uani 1 1 d . . .
H2AA H -0.3157 0.4561 0.2578 0.075 Uiso 1 1 calc R . .
N2B N -0.00065(13) 0.43598(10) 0.35661(8) 0.0280(4) Uani 1 1 d . . .
C2B C -0.2339(2) 0.33406(17) 0.42550(13) 0.0501(8) Uani 1 1 d . . .
H2BA H -0.2666 0.3052 0.4396 0.060 Uiso 1 1 calc R . .
N2C N 0.17722(13) 0.34812(10) 0.37524(8) 0.0282(4) Uani 1 1 d . . .
C2C C 0.1150(2) 0.36572(17) 0.54688(11) 0.0477(8) Uani 1 1 d . . .
H2CA H 0.0854 0.3676 0.5745 0.057 Uiso 1 1 calc R . .
N2D N 0.26418(12) 0.49503(9) 0.26633(7) 0.0241(4) Uani 1 1 d . . .
C2D C 0.3300(2) 0.51729(14) 0.45188(11) 0.0439(7) Uani 1 1 d . . .
H2DA H 0.3239 0.5237 0.4858 0.053 Uiso 1 1 calc R . .
N2E N 0.17627(13) 0.34356(9) 0.18189(8) 0.0267(4) Uani 1 1 d . . .
C2E C 0.14901(19) 0.15014(13) 0.26062(14) 0.0482(8) Uani 1 1 d . . .
H2EA H 0.1511 0.1193 0.2848 0.058 Uiso 1 1 calc R . .
Mn3 Mn 0.03311(2) 0.342918(17) 0.373946(14) 0.02689(8) Uani 1 1 d . . .
N3 N -0.02955(14) 0.32477(10) 0.24971(8) 0.0302(4) Uani 1 1 d . . .
C3 C 0.0072(3) 0.11975(16) 0.38822(15) 0.0616(10) Uani 1 1 d . . .
H3A H 0.0029 0.0778 0.3893 0.074 Uiso 1 1 calc R . .
N3A N 0.07253(12) 0.51455(9) 0.16148(8) 0.0270(4) Uani 1 1 d . . .
C3A C -0.2751(2) 0.5259(2) 0.22234(14) 0.0646(12) Uani 1 1 d . . .
H3AA H -0.3265 0.5493 0.2218 0.077 Uiso 1 1 calc R . .
N3B N 0.03860(13) 0.48088(9) 0.33658(8) 0.0277(4) Uani 1 1 d . . .
C3B C -0.26613(18) 0.39020(17) 0.41637(12) 0.0482(8) Uani 1 1 d . . .
H3BA H -0.3215 0.4008 0.4241 0.058 Uiso 1 1 calc R . .
N3C N 0.22711(13) 0.34423(10) 0.33972(8) 0.0278(4) Uani 1 1 d . . .
C3C C 0.2058(2) 0.37213(17) 0.55485(12) 0.0498(8) Uani 1 1 d . . .
H3CA H 0.2399 0.3781 0.5881 0.060 Uiso 1 1 calc R . .
N3D N 0.27922(12) 0.48847(9) 0.21892(7) 0.0236(4) Uani 1 1 d . . .
C3D C 0.4120(2) 0.51998(14) 0.43933(11) 0.0432(7) Uani 1 1 d . . .
H3DA H 0.4632 0.5285 0.4647 0.052 Uiso 1 1 calc R . .
N3E N 0.16950(13) 0.38523(9) 0.14514(8) 0.0272(4) Uani 1 1 d . . .
C3E C 0.12019(19) 0.13900(13) 0.21001(14) 0.0464(8) Uani 1 1 d . . .
H3EA H 0.0996 0.1007 0.1988 0.056 Uiso 1 1 calc R . .
Mn4 Mn -0.00936(2) 0.406560(17) 0.215017(14) 0.02803(8) Uani 1 1 d . . .
N4 N -0.05877(13) 0.34842(10) 0.15073(8) 0.0289(4) Uani 1 1 d . . .
C4 C -0.0135(2) 0.14914(14) 0.34258(13) 0.0481(7) Uani 1 1 d . . .
H4A H -0.0330 0.1279 0.3119 0.058 Uiso 1 1 calc R . .
N4A N 0.18350(13) 0.58104(9) 0.12027(8) 0.0278(4) Uani 1 1 d . . .
C4A C -0.20654(19) 0.54787(19) 0.20191(11) 0.0512(9) Uani 1 1 d . . .
H4AA H -0.2097 0.5865 0.1876 0.061 Uiso 1 1 calc R . .
N4B N 0.08794(13) 0.57566(9) 0.29029(8) 0.0282(4) Uani 1 1 d . . .
C4B C -0.21751(17) 0.43135(15) 0.39586(11) 0.0407(6) Uani 1 1 d . . .
H4BA H -0.2393 0.4705 0.3889 0.049 Uiso 1 1 calc R . .
N4C N 0.34433(14) 0.34420(9) 0.28000(8) 0.0293(4) Uani 1 1 d . . .
C4C C 0.24668(19) 0.36970(14) 0.51361(10) 0.0390(6) Uani 1 1 d . . .
H4CA H 0.3091 0.3745 0.5181 0.047 Uiso 1 1 calc R . .
N4D N 0.34012(12) 0.47653(9) 0.13242(8) 0.0259(4) Uani 1 1 d . . .
C4D C 0.41998(18) 0.51025(12) 0.38976(10) 0.0355(5) Uani 1 1 d . . .
H4DA H 0.4764 0.5109 0.3808 0.043 Uiso 1 1 calc R . .
N4E N 0.14113(13) 0.45137(9) 0.06025(7) 0.0269(4) Uani 1 1 d . . .
C4E C 0.12114(17) 0.18390(12) 0.17506(12) 0.0367(6) Uani 1 1 d . . .
H4EA H 0.1028 0.1767 0.1397 0.044 Uiso 1 1 calc R . .
Mn5 Mn 0.19908(2) 0.345763(18) 0.260633(13) 0.02819(8) Uani 1 1 d . . .
C5 C -0.00535(16) 0.21030(11) 0.34208(10) 0.0316(5) Uani 1 1 d . . .
C5A C -0.13267(16) 0.51207(14) 0.20273(10) 0.0356(6) Uani 1 1 d . . .
C5B C -0.13584(15) 0.41471(13) 0.38540(9) 0.0315(5) Uani 1 1 d . . .
C5C C 0.19503(16) 0.36021(11) 0.46574(9) 0.0293(5) Uani 1 1 d . . .
C5D C 0.34338(16) 0.49957(10) 0.35349(9) 0.0268(4) Uani 1 1 d . . .
C5E C 0.14961(14) 0.23970(10) 0.19317(10) 0.0276(5) Uani 1 1 d . . .
C6 C -0.02350(15) 0.24466(11) 0.29504(10) 0.0285(5) Uani 1 1 d . . .
C6A C -0.05594(15) 0.53048(12) 0.18235(9) 0.0306(5) Uani 1 1 d . . .
C6B C -0.08003(15) 0.45593(12) 0.36430(9) 0.0289(5) Uani 1 1 d . . .
C6C C 0.23264(15) 0.35573(10) 0.42022(9) 0.0269(4) Uani 1 1 d . . .
C6D C 0.34334(14) 0.49255(10) 0.29945(9) 0.0241(4) Uani 1 1 d . . .
C6E C 0.15172(14) 0.29074(10) 0.15993(9) 0.0257(4) Uani 1 1 d . . .
C7 C -0.04988(15) 0.22634(11) 0.24465(10) 0.0305(5) Uani 1 1 d . . .
H7A H -0.0632 0.1874 0.2320 0.037 Uiso 1 1 calc R . .
C7A C -0.03049(17) 0.58419(13) 0.16508(9) 0.0327(5) Uani 1 1 d . . .
H7AA H -0.0612 0.6209 0.1625 0.039 Uiso 1 1 calc R . .
C7B C -0.09302(16) 0.51459(12) 0.34853(9) 0.0307(5) Uani 1 1 d . . .
H7BA H -0.1425 0.5393 0.3496 0.037 Uiso 1 1 calc R . .
C7C C 0.32066(15) 0.35763(11) 0.41437(9) 0.0282(5) Uani 1 1 d . . .
H7CA H 0.3728 0.3629 0.4398 0.034 Uiso 1 1 calc R . .
C7D C 0.41139(14) 0.48501(10) 0.27324(9) 0.0261(4) Uani 1 1 d . . .
H7DA H 0.4733 0.4821 0.2868 0.031 Uiso 1 1 calc R . .
C7E C 0.12966(16) 0.29720(11) 0.10778(9) 0.0285(5) Uani 1 1 d . . .
H7EA H 0.1106 0.2676 0.0828 0.034 Uiso 1 1 calc R . .
C8 C -0.05203(15) 0.27869(11) 0.21733(10) 0.0286(5) Uani 1 1 d . . .
C8A C 0.05111(16) 0.57174(11) 0.15225(9) 0.0283(5) Uani 1 1 d . . .
C8B C -0.01652(15) 0.52852(11) 0.33088(9) 0.0282(5) Uani 1 1 d . . .
C8C C 0.31377(14) 0.35006(10) 0.36271(9) 0.0262(4) Uani 1 1 d . . .
C8D C 0.36797(13) 0.48273(10) 0.22281(9) 0.0229(4) Uani 1 1 d . . .
C8E C 0.14205(15) 0.35751(10) 0.10051(9) 0.0261(4) Uani 1 1 d . . .
C9 C -0.07114(15) 0.29171(12) 0.16287(10) 0.0299(5) Uani 1 1 d . . .
C9A C 0.11095(16) 0.60881(11) 0.12996(9) 0.0293(5) Uani 1 1 d . . .
C9B C 0.01202(16) 0.58140(11) 0.30750(9) 0.0291(5) Uani 1 1 d . . .
C9C C 0.37917(15) 0.34704(10) 0.33019(10) 0.0284(5) Uani 1 1 d . . .
C9D C 0.40120(14) 0.47479(10) 0.17597(9) 0.0254(4) Uani 1 1 d . . .
C9E C 0.12755(15) 0.39270(11) 0.05415(9) 0.0272(4) Uani 1 1 d . . .
C10 C -0.09904(17) 0.24884(14) 0.12561(11) 0.0392(6) Uani 1 1 d . . .
H10A H -0.1066 0.2088 0.1347 0.047 Uiso 1 1 calc R . .
C10A C 0.0934(2) 0.66813(12) 0.11769(11) 0.0380(6) Uani 1 1 d . . .
H10B H 0.0429 0.6871 0.1255 0.046 Uiso 1 1 calc R . .
C10B C -0.0342(2) 0.63468(13) 0.30265(11) 0.0392(6) Uani 1 1 d . . .
H10C H -0.0881 0.6380 0.3143 0.047 Uiso 1 1 calc R . .
C10C C 0.47070(17) 0.34678(14) 0.34890(13) 0.0415(6) Uani 1 1 d . . .
H10D H 0.4943 0.3494 0.3843 0.050 Uiso 1 1 calc R . .
C10D C 0.49094(15) 0.46551(12) 0.17682(10) 0.0310(5) Uani 1 1 d . . .
H10E H 0.5328 0.4647 0.2081 0.037 Uiso 1 1 calc R . .
C10E C 0.10152(19) 0.36672(13) 0.00666(10) 0.0372(6) Uani 1 1 d . . .
H10F H 0.0918 0.3252 0.0034 0.045 Uiso 1 1 calc R . .
C11 C -0.1153(2) 0.26577(17) 0.07548(12) 0.0494(8) Uani 1 1 d . . .
H11A H -0.1339 0.2373 0.0495 0.059 Uiso 1 1 calc R . .
C11A C 0.1510(2) 0.69897(13) 0.09387(11) 0.0417(6) Uani 1 1 d . . .
H11B H 0.1397 0.7392 0.0844 0.050 Uiso 1 1 calc R . .
C11B C -0.0013(2) 0.68264(14) 0.28074(12) 0.0471(7) Uani 1 1 d . . .
H11C H -0.0322 0.7193 0.2773 0.057 Uiso 1 1 calc R . .
C11C C 0.5262(2) 0.34260(16) 0.31479(14) 0.0503(8) Uani 1 1 d . . .
H11D H 0.5887 0.3421 0.3267 0.060 Uiso 1 1 calc R . .
C11D C 0.51809(17) 0.45747(13) 0.13135(11) 0.0373(6) Uani 1 1 d . . .
H11E H 0.5788 0.4505 0.1310 0.045 Uiso 1 1 calc R . .
C11E C 0.0901(2) 0.40267(14) -0.03569(10) 0.0407(6) Uani 1 1 d . . .
H11F H 0.0733 0.3859 -0.0686 0.049 Uiso 1 1 calc R . .
C12 C -0.1045(2) 0.32418(17) 0.06304(11) 0.0474(8) Uani 1 1 d . . .
H12A H -0.1163 0.3366 0.0286 0.057 Uiso 1 1 calc R . .
C12A C 0.2250(2) 0.67079(13) 0.08395(11) 0.0387(6) Uani 1 1 d . . .
H12B H 0.2656 0.6913 0.0679 0.046 Uiso 1 1 calc R . .
C12B C 0.0767(2) 0.67693(13) 0.26386(11) 0.0422(6) Uani 1 1 d . . .
H12C H 0.1010 0.7095 0.2490 0.051 Uiso 1 1 calc R . .
C12C C 0.4911(2) 0.33912(13) 0.26402(14) 0.0465(8) Uani 1 1 d . . .
H12D H 0.5287 0.3358 0.2403 0.056 Uiso 1 1 calc R . .
C12D C 0.45530(18) 0.45973(13) 0.08636(11) 0.0365(6) Uani 1 1 d . . .
H12E H 0.4723 0.4548 0.0546 0.044 Uiso 1 1 calc R . .
C12E C 0.1032(2) 0.46261(14) -0.03010(11) 0.0419(6) Uani 1 1 d . . .
H12F H 0.0955 0.4878 -0.0589 0.050 Uiso 1 1 calc R . .
C13 C -0.07628(18) 0.36412(14) 0.10188(10) 0.0382(6) Uani 1 1 d . . .
H13A H -0.0690 0.4044 0.0935 0.046 Uiso 1 1 calc R . .
C13A C 0.23898(18) 0.61194(12) 0.09791(10) 0.0330(5) Uani 1 1 d . . .
H13B H 0.2902 0.5927 0.0913 0.040 Uiso 1 1 calc R . .
C13B C 0.11893(18) 0.62253(12) 0.26904(10) 0.0342(5) Uani 1 1 d . . .
H13C H 0.1723 0.6183 0.2570 0.041 Uiso 1 1 calc R . .
C13C C 0.40013(19) 0.34048(11) 0.24778(11) 0.0376(6) Uani 1 1 d . . .
H13D H 0.3759 0.3387 0.2124 0.045 Uiso 1 1 calc R . .
C13D C 0.36765(17) 0.46925(12) 0.08850(10) 0.0322(5) Uani 1 1 d . . .
H13E H 0.3248 0.4707 0.0576 0.039 Uiso 1 1 calc R . .
C13E C 0.12805(18) 0.48564(12) 0.01865(10) 0.0340(5) Uani 1 1 d . . .
H13F H 0.1361 0.5272 0.0227 0.041 Uiso 1 1 calc R . .
Cl1S Cl 0.87808(4) 0.07042(3) 0.17523(3) 0.04031(15) Uani 1 1 d . . .
O1S O 0.78860(14) 0.09062(13) 0.17301(9) 0.0581(7) Uani 1 1 d . . .
O2S O 0.91606(16) 0.10265(12) 0.13904(10) 0.0560(6) Uani 1 1 d . . .
O3S O 0.87796(16) 0.00806(11) 0.16374(10) 0.0573(6) Uani 1 1 d . . .
O4S O 0.92995(12) 0.07966(10) 0.22560(8) 0.0414(5) Uani 1 1 d . . .
Cl1N Cl -0.05353(4) 0.82578(4) -0.00016(3) 0.04414(17) Uani 1 1 d . . .
O1N O -0.04928(15) 0.87812(10) 0.03006(8) 0.0471(5) Uani 1 1 d . A .
O2N O -0.0289(7) 0.7785(5) 0.0330(4) 0.096(3) Uani 0.522(9) 1 d PU A 1
O3N O -0.1331(4) 0.8252(3) -0.0340(3) 0.079(2) Uani 0.522(9) 1 d PU A 1
O4N O 0.0121(6) 0.8382(4) -0.0313(3) 0.095(3) Uani 0.522(9) 1 d PU A 1
O2N' O 0.0054(5) 0.7812(4) 0.0218(3) 0.065(2) Uani 0.478(9) 1 d PU A 2
O3N' O -0.1428(3) 0.7958(3) -0.0055(3) 0.0598(19) Uani 0.478(9) 1 d PU A 2
O4N' O -0.0467(6) 0.8335(3) -0.0510(2) 0.066(2) Uani 0.478(9) 1 d PU A 2
O1SR O 0.6410(4) 0.2853(3) 0.1979(3) 0.0601(16) Uani 0.545(8) 1 d PU B 1
C1S C 0.7301(6) 0.2652(6) 0.2859(4) 0.079(3) Uani 0.545(8) 1 d PU B 1
H1SA H 0.7897 0.2540 0.3040 0.119 Uiso 0.545(8) 1 calc PR B 1
H1SB H 0.6872 0.2357 0.2925 0.119 Uiso 0.545(8) 1 calc PR B 1
H1SC H 0.7147 0.3040 0.2977 0.119 Uiso 0.545(8) 1 calc PR B 1
C2S C 0.7280(4) 0.2680(4) 0.2262(3) 0.063(2) Uani 0.545(8) 1 d PU B 1
H2SA H 0.7727 0.2969 0.2198 0.075 Uiso 0.545(8) 1 calc PR B 1
H2SB H 0.7437 0.2287 0.2144 0.075 Uiso 0.545(8) 1 calc PR B 1
C3S C 0.6258(7) 0.2860(5) 0.1406(4) 0.073(2) Uani 0.545(8) 1 d PU B 1
H3SA H 0.6563 0.3207 0.1296 0.088 Uiso 0.545(8) 1 calc PR B 1
H3SB H 0.6520 0.2499 0.1288 0.088 Uiso 0.545(8) 1 calc PR B 1
C4S C 0.5381(8) 0.2884(6) 0.1187(4) 0.108(4) Uani 0.545(8) 1 d PU B 1
H4SA H 0.5310 0.2895 0.0817 0.162 Uiso 0.545(8) 1 calc PR B 1
H4SB H 0.5119 0.3242 0.1301 0.162 Uiso 0.545(8) 1 calc PR B 1
H4SC H 0.5080 0.2534 0.1285 0.162 Uiso 0.545(8) 1 calc PR B 1
O1' O 0.6682(10) 0.2906(8) 0.2196(6) 0.146(6) Uani 0.455(8) 1 d PU B 2
C1' C 0.6655(9) 0.3081(6) 0.1655(5) 0.083(3) Uani 0.455(8) 1 d PU B 2
H1'A H 0.6164 0.3368 0.1555 0.100 Uiso 0.455(8) 1 calc PR B 2
H1'B H 0.7213 0.3294 0.1646 0.100 Uiso 0.455(8) 1 calc PR B 2
C2' C 0.6544(12) 0.2619(8) 0.1268(7) 0.122(6) Uani 0.455(8) 1 d PU B 2
H2'A H 0.6562 0.2797 0.0938 0.183 Uiso 0.455(8) 1 calc PR B 2
H2'B H 0.5972 0.2422 0.1249 0.183 Uiso 0.455(8) 1 calc PR B 2
H2'C H 0.7024 0.2329 0.1356 0.183 Uiso 0.455(8) 1 calc PR B 2
C3' C 0.7298(7) 0.2891(6) 0.2696(5) 0.068(3) Uani 0.455(8) 1 d PU B 2
H3'A H 0.7094 0.3165 0.2935 0.082 Uiso 0.455(8) 1 calc PR B 2
H3'B H 0.7900 0.3012 0.2661 0.082 Uiso 0.455(8) 1 calc PR B 2
C4' C 0.7311(16) 0.2239(13) 0.2897(10) 0.198(11) Uani 0.455(8) 1 d PU B 2
H4'A H 0.7732 0.2209 0.3222 0.297 Uiso 0.455(8) 1 calc PR B 2
H4'B H 0.7492 0.1970 0.2651 0.297 Uiso 0.455(8) 1 calc PR B 2
H4'C H 0.6717 0.2130 0.2942 0.297 Uiso 0.455(8) 1 calc PR B 2
Cl1M Cl -0.31078(12) 0.44199(14) 0.04750(7) 0.0447(5) Uani 0.600(6) 1 d PD C 1
O1M O -0.2494(6) 0.4304(4) 0.0177(3) 0.059(2) Uani 0.600(6) 1 d PDU C 1
O2M O -0.3706(3) 0.3917(3) 0.05464(18) 0.0690(15) Uani 0.600(6) 1 d PDU C 1
O3M O -0.2748(5) 0.4257(4) 0.0975(2) 0.098(2) Uani 0.600(6) 1 d PDU C 1
O4M O -0.3616(4) 0.4906(3) 0.0312(2) 0.090(2) Uani 0.600(6) 1 d PDU C 1
Cl1' Cl -0.31102(16) 0.4116(3) 0.04420(9) 0.0480(8) Uani 0.400(6) 1 d PD C 2
O1M' O -0.2667(8) 0.4189(7) 0.0069(4) 0.060(3) Uani 0.400(6) 1 d PD C 2
O2M' O -0.3927(3) 0.4386(4) 0.0273(3) 0.070(3) Uani 0.400(6) 1 d PD C 2
O3M' O -0.2506(5) 0.4554(4) 0.0916(3) 0.0526(18) Uani 0.400(6) 1 d PD C 2
O4M' O -0.3189(5) 0.3466(3) 0.0320(3) 0.080(3) Uani 0.400(6) 1 d PD C 2
N1X N -0.4028(5) 0.8640(4) -0.0605(3) 0.079(3) Uani 0.489(8) 1 d P D 1
C1X C -0.3489(10) 0.8484(7) -0.0789(5) 0.054(3) Uani 0.489(8) 1 d P D 1
C2X C -0.2837(6) 0.8329(5) -0.1075(3) 0.073(3) Uani 0.489(8) 1 d P D 1
H2XD H -0.2356 0.8108 -0.0858 0.110 Uiso 0.489(8) 1 calc PR D 1
H2XE H -0.2597 0.8690 -0.1197 0.110 Uiso 0.489(8) 1 calc PR D 1
H2XF H -0.3110 0.8083 -0.1365 0.110 Uiso 0.489(8) 1 calc PR D 1
N1X' N -0.3997(11) 0.7602(9) -0.0357(7) 0.192(7) Uani 0.511(8) 1 d PU D 2
C1X' C -0.3650(9) 0.7997(7) -0.0578(5) 0.112(4) Uani 0.511(8) 1 d PU D 2
C2X' C -0.3381(17) 0.8431(13) -0.0834(10) 0.120(9) Uani 0.511(8) 1 d PU D 2
H2XA H -0.2737 0.8478 -0.0725 0.180 Uiso 0.511(8) 1 calc PR D 2
H2XB H -0.3677 0.8799 -0.0771 0.180 Uiso 0.511(8) 1 calc PR D 2
H2XC H -0.3527 0.8339 -0.1198 0.180 Uiso 0.511(8) 1 calc PR D 2
C1UX C -0.0270(15) 0.4870(13) 0.5095(10) 0.059(4) Uani 0.50 1 d P E -1
N1UX N -0.0882(6) 0.4720(5) 0.5241(3) 0.085(3) Uani 0.50 1 d P E -1
C2UX C 0.0482(14) 0.5045(12) 0.4884(10) 0.060(4) Uani 0.50 1 d P E -1
H2UA H 0.0544 0.5476 0.4899 0.090 Uiso 0.50 1 calc PR E -1
H2UB H 0.0390 0.4914 0.4530 0.090 Uiso 0.50 1 calc PR E -1
H2UC H 0.1022 0.4862 0.5080 0.090 Uiso 0.50 1 calc PR E -1
O1W O -0.1055(4) 0.7228(3) 0.1099(3) 0.100(2) Uani 0.50 1 d P F -1
H1WA H -0.1007 0.7282 0.1335 0.149 Uiso 0.50 1 d PR F -1
H1WB H -0.0849 0.7365 0.0892 0.149 Uiso 0.50 1 d PR F -1
N1OY N -0.2240(13) 0.1692(8) 0.4094(8) 0.097(5) Uani 0.369(9) 1 d PU G 2
C1OY C -0.2013(8) 0.1220(6) 0.4207(5) 0.062(3) Uani 0.369(9) 1 d PU G 2
C2OY C -0.1747(9) 0.0618(6) 0.4337(5) 0.079(4) Uani 0.369(9) 1 d PDU G 2
H2OA H -0.1374 0.0474 0.4109 0.118 Uiso 0.369(9) 1 calc PR G 2
H2OB H -0.2275 0.0367 0.4303 0.118 Uiso 0.369(9) 1 calc PR G 2
H2OC H -0.1412 0.0603 0.4688 0.118 Uiso 0.369(9) 1 calc PR G 2
N1RY N -0.2784(9) 0.1731(6) 0.3884(5) 0.152(4) Uani 0.631(9) 1 d PU G 1
C1RY C -0.2220(10) 0.1557(8) 0.4296(6) 0.107(4) Uani 0.631(9) 1 d PU G 1
C2RY C -0.1778(7) 0.1368(5) 0.4732(4) 0.111(4) Uani 0.631(9) 1 d PU G 1
H2RA H -0.1307 0.1651 0.4868 0.167 Uiso 0.631(9) 1 calc PR G 1
H2RB H -0.1515 0.0982 0.4687 0.167 Uiso 0.631(9) 1 calc PR G 1
H2RC H -0.2180 0.1329 0.4969 0.167 Uiso 0.631(9) 1 calc PR G 1

loop_
_atom_site_aniso_label
_atom_site_aniso_U_11
_atom_site_aniso_U_22
_atom_site_aniso_U_33
_atom_site_aniso_U_23
_atom_site_aniso_U_13
_atom_site_aniso_U_12
Mn1 0.02385(14) 0.02237(16) 0.02173(17) 0.00091(12) 0.00267(12) -0.00114(11)
N1 0.0292(9) 0.0313(11) 0.0350(12) 0.0057(8) 0.0104(8) 0.0024(8)
C1 0.0396(13) 0.0401(15) 0.0388(15) 0.0113(11) 0.0128(12) 0.0058(11)
N1A 0.0239(9) 0.0569(15) 0.0234(11) -0.0054(9) 0.0041(8) -0.0040(9)
C1A 0.0316(13) 0.085(3) 0.0311(15) -0.0050(14) 0.0082(11) -0.0134(14)
N1B 0.0293(9) 0.0426(13) 0.0301(11) 0.0020(9) 0.0101(8) 0.0006(8)
C1B 0.0369(13) 0.0531(19) 0.0401(16) 0.0046(13) 0.0157(12) -0.0033(12)
N1C 0.0337(10) 0.0349(12) 0.0255(11) 0.0006(8) 0.0088(8) 0.0070(8)
C1C 0.0405(14) 0.0526(18) 0.0295(14) 0.0007(11) 0.0139(11) 0.0084(12)
N1D 0.0371(10) 0.0223(9) 0.0236(10) -0.0007(7) 0.0052(8) 0.0047(7)
C1D 0.0505(15) 0.0332(14) 0.0250(13) -0.0021(9) 0.0085(11) 0.0073(11)
N1E 0.0214(8) 0.0304(11) 0.0362(12) 0.0119(8) 0.0032(8) 0.0003(7)
C1E 0.0260(11) 0.0433(16) 0.0491(17) 0.0251(12) 0.0092(11) 0.0061(10)
O1 0.0257(8) 0.0267(9) 0.0446(11) -0.0125(7) -0.0082(7) 0.0076(6)
Mn2 0.02601(15) 0.02325(17) 0.02615(18) -0.00203(12) 0.00724(13) 0.00426(12)
N2 0.0347(10) 0.0266(10) 0.0287(11) 0.0026(8) 0.0047(8) 0.0014(8)
C2 0.070(2) 0.0431(19) 0.051(2) 0.0182(14) 0.0201(17) 0.0085(15)
N2A 0.0248(8) 0.0325(11) 0.0273(10) -0.0016(8) 0.0070(8) 0.0025(7)
C2A 0.0262(13) 0.126(4) 0.0376(18) -0.007(2) 0.0093(12) -0.0047(17)
N2B 0.0271(9) 0.0330(11) 0.0247(10) 0.0016(8) 0.0069(8) 0.0057(7)
C2B 0.0393(14) 0.069(2) 0.0474(18) -0.0022(15) 0.0210(13) -0.0103(14)
N2C 0.0287(9) 0.0316(11) 0.0256(10) -0.0034(8) 0.0084(8) -0.0006(7)
C2C 0.0515(17) 0.069(2) 0.0236(14) 0.0000(13) 0.0107(12) 0.0116(15)
N2D 0.0250(8) 0.0262(9) 0.0204(9) 0.0009(7) 0.0033(7) -0.0007(7)
C2D 0.0660(19) 0.0409(16) 0.0220(13) -0.0027(10) 0.0026(12) 0.0045(13)
N2E 0.0327(9) 0.0196(9) 0.0243(10) 0.0020(7) -0.0019(8) -0.0035(7)
C2E 0.0362(13) 0.0340(15) 0.080(2) 0.0304(15) 0.0246(15) 0.0114(11)
Mn3 0.02850(16) 0.02820(18) 0.02537(18) 0.00111(13) 0.00879(14) 0.00202(13)
N3 0.0359(10) 0.0276(10) 0.0252(11) 0.0008(8) 0.0022(8) 0.0003(8)
C3 0.091(3) 0.0327(17) 0.065(2) 0.0117(15) 0.026(2) 0.0004(16)
N3A 0.0250(8) 0.0302(10) 0.0259(10) -0.0012(7) 0.0056(7) 0.0014(7)
C3A 0.0321(14) 0.121(4) 0.0417(19) -0.001(2) 0.0088(13) 0.0227(18)
N3B 0.0297(9) 0.0274(10) 0.0274(10) 0.0024(7) 0.0094(8) 0.0085(7)
C3B 0.0287(12) 0.074(2) 0.0452(18) -0.0088(15) 0.0150(12) -0.0021(13)
N3C 0.0255(8) 0.0322(11) 0.0272(10) -0.0040(8) 0.0085(8) -0.0023(7)
C3C 0.0525(17) 0.069(2) 0.0259(15) -0.0024(13) 0.0028(13) 0.0091(15)
N3D 0.0226(8) 0.0263(10) 0.0215(9) 0.0003(7) 0.0034(7) -0.0001(7)
C3D 0.0551(17) 0.0412(16) 0.0259(14) -0.0012(11) -0.0090(12) -0.0027(13)
N3E 0.0317(9) 0.0232(9) 0.0236(10) 0.0028(7) -0.0014(8) -0.0019(7)
C3E 0.0403(14) 0.0224(13) 0.083(2) 0.0086(13) 0.0267(15) 0.0038(10)
Mn4 0.03287(17) 0.02482(18) 0.02640(19) 0.00019(13) 0.00613(14) -0.00211(13)
N4 0.0265(9) 0.0333(11) 0.0256(10) -0.0024(8) 0.0020(8) 0.0061(7)
C4 0.065(2) 0.0306(15) 0.0514(19) 0.0015(12) 0.0190(16) -0.0054(13)
N4A 0.0324(9) 0.0259(10) 0.0238(10) 0.0015(7) 0.0026(8) 0.0005(7)
C4A 0.0341(13) 0.086(3) 0.0325(16) -0.0007(15) 0.0049(12) 0.0227(15)
N4B 0.0349(10) 0.0244(10) 0.0236(10) -0.0023(7) 0.0022(8) 0.0060(7)
C4B 0.0272(11) 0.060(2) 0.0353(15) -0.0031(12) 0.0079(10) 0.0085(11)
N4C 0.0370(10) 0.0195(9) 0.0350(11) -0.0014(7) 0.0162(9) 0.0009(7)
C4C 0.0390(13) 0.0471(17) 0.0288(14) 0.0015(11) 0.0022(11) 0.0063(11)
N4D 0.0262(8) 0.0256(10) 0.0267(10) -0.0009(7) 0.0072(7) 0.0003(7)
C4D 0.0388(13) 0.0334(14) 0.0294(14) 0.0023(10) -0.0045(10) -0.0035(10)
N4E 0.0299(9) 0.0265(10) 0.0229(10) 0.0023(7) 0.0022(7) 0.0009(7)
C4E 0.0334(12) 0.0227(12) 0.0555(17) -0.0001(11) 0.0131(12) 0.0001(9)
Mn5 0.03273(17) 0.0331(2) 0.01726(17) -0.00081(13) 0.00183(13) -0.00522(14)
C5 0.0295(11) 0.0284(12) 0.0389(14) 0.0037(10) 0.0116(10) 0.0005(9)
C5A 0.0255(10) 0.0565(18) 0.0229(12) -0.0038(11) 0.0009(9) 0.0073(10)
C5B 0.0263(10) 0.0453(15) 0.0223(12) -0.0023(10) 0.0035(9) 0.0046(9)
C5C 0.0340(11) 0.0279(12) 0.0256(12) 0.0021(8) 0.0053(9) 0.0064(9)
C5D 0.0328(11) 0.0199(10) 0.0248(12) 0.0004(8) -0.0004(9) 0.0024(8)
C5E 0.0223(9) 0.0228(11) 0.0376(13) 0.0044(9) 0.0059(9) 0.0014(7)
C6 0.0241(9) 0.0267(11) 0.0356(13) 0.0005(9) 0.0081(9) -0.0005(8)
C6A 0.0244(10) 0.0442(15) 0.0215(12) -0.0023(9) 0.0007(8) 0.0091(9)
C6B 0.0263(10) 0.0396(14) 0.0205(11) -0.0010(9) 0.0041(8) 0.0070(9)
C6C 0.0301(10) 0.0238(11) 0.0265(12) 0.0021(8) 0.0051(9) 0.0044(8)
C6D 0.0254(9) 0.0207(10) 0.0243(11) 0.0000(7) 0.0008(8) -0.0004(7)
C6E 0.0252(9) 0.0195(10) 0.0311(12) 0.0000(8) 0.0029(9) -0.0005(7)
C7 0.0271(10) 0.0267(12) 0.0381(14) -0.0018(9) 0.0075(10) -0.0027(8)
C7A 0.0346(12) 0.0406(15) 0.0211(12) 0.0010(9) 0.0012(9) 0.0135(10)
C7B 0.0289(10) 0.0400(14) 0.0228(12) -0.0017(9) 0.0045(9) 0.0117(9)
C7C 0.0285(10) 0.0278(12) 0.0270(12) 0.0017(8) 0.0023(9) 0.0056(8)
C7D 0.0235(9) 0.0225(10) 0.0306(12) 0.0002(8) 0.0013(8) 0.0009(7)
C7E 0.0336(11) 0.0231(11) 0.0279(12) -0.0033(8) 0.0044(9) -0.0010(8)
C8 0.0240(10) 0.0277(12) 0.0332(13) -0.0034(9) 0.0039(9) -0.0006(8)
C8A 0.0314(11) 0.0312(12) 0.0205(11) -0.0015(8) 0.0010(9) 0.0045(9)
C8B 0.0306(10) 0.0311(12) 0.0221(11) -0.0020(8) 0.0036(9) 0.0106(9)
C8C 0.0259(10) 0.0222(10) 0.0299(12) 0.0004(8) 0.0049(9) 0.0020(8)
C8D 0.0208(8) 0.0193(9) 0.0279(11) -0.0002(8) 0.0034(8) -0.0007(7)
C8E 0.0283(10) 0.0245(11) 0.0249(12) -0.0001(8) 0.0042(9) -0.0011(8)
C9 0.0232(10) 0.0331(13) 0.0315(13) -0.0063(9) 0.0015(9) 0.0024(8)
C9A 0.0359(11) 0.0268(12) 0.0225(12) -0.0016(8) -0.0004(9) 0.0030(9)
C9B 0.0360(11) 0.0282(12) 0.0211(11) -0.0017(8) 0.0011(9) 0.0113(9)
C9C 0.0299(10) 0.0215(11) 0.0353(13) 0.0004(9) 0.0101(9) 0.0025(8)
C9D 0.0248(9) 0.0218(10) 0.0300(12) 0.0001(8) 0.0065(9) 0.0005(7)
C9E 0.0279(10) 0.0280(11) 0.0253(12) -0.0004(8) 0.0044(9) -0.0012(8)
C10 0.0329(12) 0.0420(16) 0.0393(16) -0.0125(12) -0.0001(11) -0.0034(10)
C10A 0.0491(15) 0.0291(13) 0.0333(14) -0.0026(10) 0.0026(12) 0.0050(11)
C10B 0.0481(15) 0.0342(14) 0.0355(15) 0.0012(10) 0.0093(12) 0.0199(11)
C10C 0.0298(12) 0.0460(17) 0.0505(18) 0.0038(13) 0.0125(12) 0.0057(11)
C10D 0.0250(10) 0.0340(13) 0.0349(14) 0.0010(10) 0.0080(9) 0.0028(9)
C10E 0.0482(15) 0.0339(14) 0.0275(14) -0.0040(10) 0.0033(11) -0.0053(11)
C11 0.0430(15) 0.062(2) 0.0382(17) -0.0195(14) -0.0023(13) 0.0024(14)
C11A 0.0592(17) 0.0243(13) 0.0375(15) 0.0006(10) 0.0005(13) 0.0005(11)
C11B 0.0658(19) 0.0293(15) 0.0444(17) 0.0024(11) 0.0073(14) 0.0204(13)
C11C 0.0360(14) 0.054(2) 0.067(2) 0.0077(16) 0.0242(15) 0.0079(12)
C11D 0.0302(11) 0.0388(15) 0.0460(16) -0.0011(11) 0.0149(11) 0.0059(10)
C11E 0.0507(16) 0.0443(17) 0.0231(13) -0.0018(11) -0.0015(11) -0.0022(12)
C12 0.0438(15) 0.068(2) 0.0262(15) -0.0056(13) -0.0018(12) 0.0113(14)
C12A 0.0501(15) 0.0308(14) 0.0330(15) 0.0025(10) 0.0032(12) -0.0080(11)
C12B 0.0587(17) 0.0251(13) 0.0410(16) 0.0035(10) 0.0064(13) 0.0071(11)
C12C 0.0511(16) 0.0313(14) 0.069(2) -0.0010(13) 0.0395(16) 0.0026(11)
C12D 0.0392(13) 0.0363(14) 0.0380(15) -0.0041(11) 0.0174(11) 0.0025(10)
C12E 0.0563(17) 0.0424(16) 0.0239(14) 0.0061(11) 0.0010(12) 0.0041(13)
C13 0.0380(13) 0.0462(16) 0.0286(14) 0.0024(11) 0.0030(11) 0.0136(11)
C13A 0.0406(13) 0.0317(13) 0.0259(13) 0.0018(9) 0.0048(10) -0.0042(10)
C13B 0.0413(13) 0.0272(12) 0.0325(14) 0.0004(9) 0.0040(11) 0.0028(10)
C13C 0.0528(15) 0.0222(12) 0.0459(16) -0.0038(10) 0.0292(13) -0.0003(10)
C13D 0.0343(12) 0.0349(14) 0.0284(13) -0.0035(9) 0.0085(10) 0.0011(9)
C13E 0.0441(13) 0.0290(13) 0.0271(13) 0.0045(9) 0.0028(10) 0.0033(10)
Cl1S 0.0322(3) 0.0383(4) 0.0486(4) 0.0040(3) 0.0041(3) -0.0077(2)
O1S 0.0324(10) 0.0828(19) 0.0568(15) 0.0260(13) 0.0043(10) 0.0042(10)
O2S 0.0579(13) 0.0544(15) 0.0623(15) 0.0054(11) 0.0275(12) -0.0071(11)
O3S 0.0561(13) 0.0421(14) 0.0640(16) -0.0066(11) -0.0102(11) -0.0184(10)
O4S 0.0316(9) 0.0424(12) 0.0476(12) -0.0064(9) 0.0023(8) -0.0061(8)
Cl1N 0.0353(3) 0.0528(4) 0.0424(4) -0.0152(3) 0.0036(3) 0.0112(3)
O1N 0.0612(13) 0.0415(13) 0.0371(12) -0.0067(9) 0.0065(10) 0.0119(10)
O2N 0.112(5) 0.063(4) 0.104(5) -0.002(3) 0.004(4) 0.001(4)
O3N 0.063(3) 0.068(4) 0.088(4) -0.027(3) -0.026(3) 0.008(2)
O4N 0.087(4) 0.118(4) 0.092(4) -0.025(3) 0.049(3) 0.016(3)
O2N' 0.068(3) 0.040(3) 0.073(4) -0.013(3) -0.019(3) 0.015(3)
O3N' 0.040(2) 0.078(4) 0.065(3) -0.019(3) 0.018(2) -0.004(2)
O4N' 0.099(4) 0.058(3) 0.047(3) -0.010(2) 0.030(3) -0.009(3)
O1SR 0.044(2) 0.075(3) 0.075(3) 0.009(2) 0.042(2) -0.001(2)
C1S 0.052(3) 0.090(5) 0.091(5) 0.001(4) 0.003(3) 0.016(4)
C2S 0.025(2) 0.072(4) 0.093(4) -0.027(3) 0.017(3) 0.000(2)
C3S 0.087(4) 0.079(4) 0.060(4) 0.008(3) 0.028(3) -0.005(3)
C4S 0.120(6) 0.102(6) 0.100(5) 0.018(4) 0.020(4) 0.004(4)
O1' 0.143(7) 0.146(7) 0.150(7) 0.005(5) 0.033(5) -0.002(4)
C1' 0.087(5) 0.080(5) 0.085(5) -0.009(4) 0.023(4) -0.009(4)
C2' 0.121(7) 0.123(7) 0.125(7) -0.004(5) 0.030(5) 0.000(5)
C3' 0.044(4) 0.084(5) 0.078(5) 0.017(4) 0.018(3) -0.010(3)
C4' 0.194(12) 0.198(12) 0.199(12) 0.004(5) 0.035(5) -0.009(5)
Cl1M 0.0402(7) 0.0678(14) 0.0279(7) 0.0001(7) 0.0115(5) 0.0172(8)
O1M 0.056(3) 0.067(4) 0.060(4) 0.003(3) 0.030(3) 0.005(3)
O2M 0.075(3) 0.086(3) 0.057(3) -0.002(2) 0.039(2) -0.011(2)
O3M 0.105(4) 0.125(5) 0.060(3) -0.009(3) 0.013(3) 0.038(3)
O4M 0.093(3) 0.098(4) 0.085(3) 0.038(3) 0.031(3) 0.040(3)
Cl1' 0.0315(9) 0.085(3) 0.0304(10) -0.0075(13) 0.0126(7) 0.0016(12)
O1M' 0.051(5) 0.109(9) 0.028(4) -0.024(4) 0.026(4) -0.015(4)
O2M' 0.027(2) 0.107(8) 0.073(5) -0.052(5) 0.003(3) 0.010(3)
O3M' 0.059(4) 0.063(5) 0.031(3) -0.015(3) -0.003(3) -0.015(3)
O4M' 0.081(5) 0.057(5) 0.102(7) 0.000(4) 0.018(4) -0.007(4)
N1X 0.059(4) 0.102(7) 0.083(6) -0.016(4) 0.033(4) 0.011(4)
C1X 0.056(5) 0.067(6) 0.037(4) 0.002(3) 0.005(4) 0.007(4)
C2X 0.058(5) 0.102(8) 0.060(5) -0.004(5) 0.011(4) 0.028(5)
N1X' 0.197(8) 0.199(9) 0.188(8) 0.001(5) 0.054(5) 0.002(5)
C1X' 0.116(6) 0.109(6) 0.111(6) -0.005(4) 0.021(4) -0.006(4)
C2X' 0.119(10) 0.121(10) 0.117(10) 0.005(5) 0.020(5) -0.005(5)
C1UX 0.057(11) 0.064(9) 0.052(6) -0.013(5) 0.003(6) 0.016(6)
N1UX 0.074(5) 0.115(8) 0.078(6) -0.018(5) 0.041(5) -0.002(5)
C2UX 0.058(11) 0.057(9) 0.063(8) 0.007(6) 0.007(7) 0.013(6)
O1W 0.085(4) 0.076(5) 0.141(7) 0.017(4) 0.031(4) 0.028(4)
N1OY 0.096(6) 0.091(7) 0.103(7) 0.007(5) 0.020(5) 0.014(4)
C1OY 0.061(4) 0.060(5) 0.066(5) 0.008(4) 0.017(4) 0.000(4)
C2OY 0.078(5) 0.077(6) 0.083(6) 0.002(4) 0.019(4) -0.001(4)
N1RY 0.155(6) 0.148(6) 0.152(6) 0.001(4) 0.031(4) -0.029(4)
C1RY 0.114(6) 0.112(6) 0.099(6) 0.010(4) 0.033(4) -0.006(4)
C2RY 0.104(5) 0.126(5) 0.110(5) 0.007(4) 0.035(4) -0.022(4)

loop_
_atom_type_symbol
_atom_type_description
_atom_type_scat_dispersion_real
_atom_type_scat_dispersion_imag
_atom_type_scat_source
C C 0.0033 0.0016 'International Tables Vol C Tables 4.2.6.8 and 6.1.1.4'
H H 0.0000 0.0000 'International Tables Vol C Tables 4.2.6.8 and 6.1.1.4'
N N 0.0061 0.0033 'International Tables Vol C Tables 4.2.6.8 and 6.1.1.4'
O O 0.0106 0.0060 'International Tables Vol C Tables 4.2.6.8 and 6.1.1.4'
Cl Cl 0.1484 0.1585 'International Tables Vol C Tables 4.2.6.8 and 6.1.1.4'
Mn Mn 0.3368 0.7283 'International Tables Vol C Tables 4.2.6.8 and 6.1.1.4'

loop_
_geom_angle_atom_site_label_1
_geom_angle_atom_site_label_2
_geom_angle_atom_site_label_3
_geom_angle
N3A Mn1 N3D 97.40(7)
N3A Mn1 N3E 99.11(8)
N3D Mn1 N3E 96.60(7)
N3A Mn1 N4E 99.57(7)
N3D Mn1 N4E 161.29(7)
N3E Mn1 N4E 72.99(7)
N3A Mn1 N4D 161.49(8)
N3D Mn1 N4D 73.55(7)
N3E Mn1 N4D 97.98(7)
N4E Mn1 N4D 92.18(7)
N3A Mn1 N4A 72.91(7)
N3D Mn1 N4A 99.95(7)
N3E Mn1 N4A 162.39(7)
N4E Mn1 N4A 92.54(7)
N4D Mn1 N4A 92.45(7)
C1 N1 C5 117.7(2)
C1 N1 Mn3 127.1(2)
C5 N1 Mn3 115.14(16)
N1 C1 C2 123.6(3)
C5A N1A C1A 118.5(3)
C5A N1A Mn4 115.54(16)
C1A N1A Mn4 125.8(2)
N1A C1A C2A 122.3(4)
C1B N1B C5B 118.2(2)
C1B N1B Mn3 126.7(2)
C5B N1B Mn3 115.02(16)
N1B C1B C2B 122.5(3)
C1C N1C C5C 118.0(2)
C1C N1C Mn3 126.22(19)
C5C N1C Mn3 115.76(15)
N1C C1C C2C 123.2(3)
C1D N1D C5D 118.5(2)
C1D N1D Mn2 126.14(18)
C5D N1D Mn2 115.08(15)
N1D C1D C2D 122.5(3)
C1E N1E C5E 118.2(2)
C1E N1E Mn5 127.6(2)
C5E N1E Mn5 113.98(15)
N1E C1E C2E 122.2(3)
Mn5 O1 Mn4 120.45(9)
Mn5 O1 Mn2 119.88(8)
Mn4 O1 Mn2 119.59(8)
O1 Mn2 N3B 91.80(8)
O1 Mn2 N2D 90.19(8)
N3B Mn2 N2D 178.01(8)
O1 Mn2 N1D 127.22(7)
N3B Mn2 N1D 102.76(8)
N2D Mn2 N1D 75.92(7)
O1 Mn2 N4B 128.00(7)
N3B Mn2 N4B 75.22(8)
N2D Mn2 N4B 103.60(8)
N1D Mn2 N4B 104.78(8)
C6 N2 N3 107.3(2)
C6 N2 Mn3 117.44(17)
N3 N2 Mn3 135.26(17)
C1 C2 C3 118.4(3)
N3A N2A C6A 108.3(2)
N3A N2A Mn4 135.06(15)
C6A N2A Mn4 115.86(16)
C3A C2A C1A 118.9(3)
N3B N2B C6B 107.7(2)
N3B N2B Mn3 134.40(14)
C6B N2B Mn3 117.84(17)
C3B C2B C1B 119.0(3)
C6C N2C N3C 107.39(19)
C6C N2C Mn3 118.04(15)
N3C N2C Mn3 134.56(16)
C3C C2C C1C 118.8(3)
N3D N2D C6D 108.08(17)
N3D N2D Mn2 135.23(14)
C6D N2D Mn2 114.54(14)
C3D C2D C1D 118.7(3)
C6E N2E N3E 108.78(19)
C6E N2E Mn5 116.17(15)
N3E N2E Mn5 134.48(16)
C3E C2E C1E 119.2(3)
N2B Mn3 N2 99.99(8)
N2B Mn3 N2C 98.36(8)
N2 Mn3 N2C 98.63(8)
N2B Mn3 N1 162.26(7)
N2 Mn3 N1 73.09(8)
N2C Mn3 N1 98.83(7)
N2B Mn3 N1B 73.18(8)
N2 Mn3 N1B 99.47(8)
N2C Mn3 N1B 161.12(8)
N1 Mn3 N1B 91.57(8)
N2B Mn3 N1C 98.66(8)
N2 Mn3 N1C 160.34(8)
N2C Mn3 N1C 72.43(7)
N1 Mn3 N1C 90.68(8)
N1B Mn3 N1C 91.84(8)
N2 N3 C8 108.6(2)
N2 N3 Mn4 134.94(17)
C8 N3 Mn4 115.25(17)
C4 C3 C2 119.4(3)
C8A N3A N2A 107.96(19)
C8A N3A Mn1 118.38(16)
N2A N3A Mn1 133.62(16)
C2A C3A C4A 120.2(3)
N2B N3B C8B 108.59(19)
N2B N3B Mn2 133.88(15)
C8B N3B Mn2 116.25(16)
C2B C3B C4B 119.4(3)
N2C N3C C8C 108.8(2)
N2C N3C Mn5 134.08(16)
C8C N3C Mn5 116.19(15)
C2C C3C C4C 119.0(3)
N2D N3D C8D 107.72(18)
N2D N3D Mn1 135.11(14)
C8D N3D Mn1 117.10(14)
C2D C3D C4D 120.0(3)
C8E N3E N2E 106.99(19)
C8E N3E Mn1 117.08(15)
N2E N3E Mn1 135.92(15)
C2E C3E C4E 119.7(3)
O1 Mn4 N2A 91.93(8)
O1 Mn4 N3 89.49(8)
N2A Mn4 N3 178.34(8)
O1 Mn4 N4 129.45(7)
N2A Mn4 N4 103.23(8)
N3 Mn4 N4 76.48(8)
O1 Mn4 N1A 127.11(8)
N2A Mn4 N1A 75.98(8)
N3 Mn4 N1A 102.47(9)
N4 Mn4 N1A 103.40(8)
C13 N4 C9 118.8(2)
C13 N4 Mn4 126.0(2)
C9 N4 Mn4 115.10(16)
C3 C4 C5 119.0(3)
C13A N4A C9A 118.3(2)
C13A N4A Mn1 126.70(17)
C9A N4A Mn1 114.94(16)
C3A C4A C5A 118.4(4)
C13B N4B C9B 118.8(2)
C13B N4B Mn2 125.95(17)
C9B N4B Mn2 115.23(16)
C3B C4B C5B 119.1(3)
C13C N4C C9C 118.3(2)
C13C N4C Mn5 127.3(2)
C9C N4C Mn5 114.42(15)
C5C C4C C3C 118.9(3)
C9D N4D C13D 118.1(2)
C9D N4D Mn1 114.74(14)
C13D N4D Mn1 126.74(17)
C3D C4D C5D 118.3(3)
C13E N4E C9E 118.2(2)
C13E N4E Mn1 126.44(18)
C9E N4E Mn1 115.16(15)
C3E C4E C5E 118.2(3)
O1 Mn5 N2E 91.73(8)
O1 Mn5 N3C 91.45(8)
N2E Mn5 N3C 176.82(8)
O1 Mn5 N4C 131.45(7)
N2E Mn5 N4C 101.06(8)
N3C Mn5 N4C 76.73(8)
O1 Mn5 N1E 129.51(7)
N2E Mn5 N1E 76.91(8)
N3C Mn5 N1E 101.08(8)
N4C Mn5 N1E 99.04(7)
N1 C5 C4 121.9(3)
N1 C5 C6 115.7(2)
C4 C5 C6 122.4(3)
N1A C5A C4A 121.7(3)
N1A C5A C6A 114.9(2)
C4A C5A C6A 123.4(3)
N1B C5B C4B 121.7(3)
N1B C5B C6B 116.0(2)
C4B C5B C6B 122.3(3)
N1C C5C C4C 122.1(2)
N1C C5C C6C 115.2(2)
C4C C5C C6C 122.6(2)
N1D C5D C4D 121.9(2)
N1D C5D C6D 115.1(2)
C4D C5D C6D 122.9(2)
N1E C5E C4E 122.3(2)
N1E C5E C6E 114.6(2)
C4E C5E C6E 123.0(2)
N2 C6 C7 110.8(2)
N2 C6 C5 118.6(2)
C7 C6 C5 130.5(2)
N2A C6A C7A 109.7(2)
N2A C6A C5A 117.2(2)
C7A C6A C5A 133.0(2)
N2B C6B C7B 110.3(2)
N2B C6B C5B 118.0(2)
C7B C6B C5B 131.8(2)
N2C C6C C7C 110.7(2)
N2C C6C C5C 118.5(2)
C7C C6C C5C 130.8(2)
N2D C6D C7D 110.0(2)
N2D C6D C5D 117.73(19)
C7D C6D C5D 132.3(2)
N2E C6E C7E 109.8(2)
N2E C6E C5E 117.9(2)
C7E C6E C5E 132.2(2)
C8 C7 C6 103.4(2)
C6A C7A C8A 103.8(2)
C6B C7B C8B 103.9(2)
C8C C7C C6C 103.6(2)
C8D C7D C6D 103.89(19)
C6E C7E C8E 103.5(2)
N3 C8 C7 109.8(2)
N3 C8 C9 117.5(2)
C7 C8 C9 132.8(2)
N3A C8A C7A 110.3(2)
N3A C8A C9A 118.3(2)
C7A C8A C9A 131.4(2)
N3B C8B C7B 109.6(2)
N3B C8B C9B 117.3(2)
C7B C8B C9B 133.1(2)
N3C C8C C7C 109.5(2)
N3C C8C C9C 117.1(2)
C7C C8C C9C 133.3(2)
N3D C8D C7D 110.33(19)
N3D C8D C9D 118.1(2)
C7D C8D C9D 131.58(19)
N3E C8E C7E 110.9(2)
N3E C8E C9E 118.4(2)
C7E C8E C9E 130.7(2)
N4 C9 C10 121.6(3)
N4 C9 C8 115.2(2)
C10 C9 C8 123.2(3)
N4A C9A C10A 121.8(2)
N4A C9A C8A 115.4(2)
C10A C9A C8A 122.7(2)
N4B C9B C10B 120.9(2)
N4B C9B C8B 115.4(2)
C10B C9B C8B 123.7(2)
N4C C9C C10C 121.6(2)
N4C C9C C8C 114.8(2)
C10C C9C C8C 123.5(2)
N4D C9D C10D 122.2(2)
N4D C9D C8D 116.15(19)
C10D C9D C8D 121.7(2)
N4E C9E C10E 122.4(2)
N4E C9E C8E 116.1(2)
C10E C9E C8E 121.5(2)
C11 C10 C9 118.6(3)
C11A C10A C9A 118.8(3)
C11B C10B C9B 119.6(3)
C11C C10C C9C 118.6(3)
C11D C10D C9D 119.0(2)
C11E C10E C9E 118.4(3)
C10 C11 C12 119.8(3)
C12A C11A C10A 119.5(3)
C12B C11B C10B 119.4(3)
C12C C11C C10C 119.9(3)
C10D C11D C12D 118.9(2)
C12E C11E C10E 119.9(3)
C11 C12 C13 118.4(3)
C11A C12A C13A 118.6(3)
C11B C12B C13B 118.3(3)
C11C C12C C13C 118.8(3)
C13D C12D C11D 118.8(2)
C11E C12E C13E 118.6(3)
N4 C13 C12 122.7(3)
N4A C13A C12A 123.0(3)
N4B C13B C12B 122.9(3)
N4C C13C C12C 122.7(3)
N4D C13D C12D 123.0(2)
N4E C13E C12E 122.5(3)
O2S Cl1S O4S 109.94(14)
O2S Cl1S O1S 109.39(15)
O4S Cl1S O1S 109.46(14)
O2S Cl1S O3S 109.43(16)
O4S Cl1S O3S 108.63(14)
O1S Cl1S O3S 109.96(16)
O3N Cl1N O2N 120.5(5)
O3N Cl1N O2N' 133.4(4)
O2N Cl1N O2N' 27.4(5)
O3N Cl1N O4N' 65.8(4)
O2N Cl1N O4N' 130.9(5)
O2N' Cl1N O4N' 109.2(5)
O3N Cl1N O1N 108.4(3)
O2N Cl1N O1N 107.2(4)
O2N' Cl1N O1N 113.9(3)
O4N' Cl1N O1N 116.6(3)
O3N Cl1N O4N 104.5(5)
O2N Cl1N O4N 112.6(5)
O2N' Cl1N O4N 85.2(5)
O4N' Cl1N O4N 38.9(3)
O1N Cl1N O4N 102.1(4)
O3N Cl1N O3N' 42.3(3)
O2N Cl1N O3N' 80.8(5)
O2N' Cl1N O3N' 102.4(4)
O4N' Cl1N O3N' 102.3(4)
O1N Cl1N O3N' 111.0(2)
O4N Cl1N O3N' 138.7(4)
C2S O1SR C3S 118.1(6)
O1SR C2S C1S 111.4(5)
C4S C3S O1SR 111.9(8)
C3' O1' C1' 140.6(13)
C2' C1' O1' 118.7(13)
O1' C3' C4' 107.2(13)
O4M Cl1M O1M 112.2(5)
O4M Cl1M O3M 127.5(5)
O1M Cl1M O3M 109.1(5)
O4M Cl1M O2M 108.9(4)
O1M Cl1M O2M 116.2(4)
O3M Cl1M O2M 79.0(5)
O1M' Cl1' O2M' 105.6(8)
O1M' Cl1' O4M' 89.3(7)
O2M' Cl1' O4M' 109.3(5)
O1M' Cl1' O3M' 101.7(6)
O2M' Cl1' O3M' 107.7(5)
O4M' Cl1' O3M' 136.7(5)
N1X C1X C2X 173.2(13)
N1X' C1X' C2X' 173(2)
N1UX C1UX C2UX 176.7(15)
N1OY C1OY C2OY 178.3(18)
C2RY C1RY N1RY 170.6(14)

loop_
_geom_bond_atom_site_label_1
_geom_bond_atom_site_label_2
_geom_bond_distance
Mn1 N3A 2.1878(19)
Mn1 N3D 2.1971(19)
Mn1 N3E 2.216(2)
Mn1 N4E 2.305(2)
Mn1 N4D 2.3078(19)
Mn1 N4A 2.323(2)
N1 C1 1.342(3)
N1 C5 1.354(4)
N1 Mn3 2.314(2)
C1 C2 1.368(4)
N1A C5A 1.341(4)
N1A C1A 1.344(3)
N1A Mn4 2.192(2)
C1A C2A 1.383(5)
N1B C1B 1.338(4)
N1B C5B 1.352(4)
N1B Mn3 2.316(2)
C1B C2B 1.396(4)
N1C C1C 1.332(3)
N1C C5C 1.355(3)
N1C Mn3 2.318(2)
C1C C2C 1.382(4)
N1D C1D 1.341(3)
N1D C5D 1.354(3)
N1D Mn2 2.202(2)
C1D C2D 1.380(4)
N1E C1E 1.344(3)
N1E C5E 1.350(3)
N1E Mn5 2.195(2)
C1E C2E 1.383(5)
O1 Mn5 1.9894(17)
O1 Mn4 2.0156(17)
O1 Mn2 2.0442(17)
Mn2 N3B 2.1448(19)
Mn2 N2D 2.1547(18)
Mn2 N4B 2.223(2)
N2 C6 1.347(3)
N2 N3 1.353(3)
N2 Mn3 2.210(2)
C2 C3 1.385(6)
N2A N3A 1.350(3)
N2A C6A 1.361(3)
N2A Mn4 2.121(2)
C2A C3A 1.352(6)
N2B N3B 1.349(3)
N2B C6B 1.359(3)
N2B Mn3 2.193(2)
C2B C3B 1.366(5)
N2C C6C 1.341(3)
N2C N3C 1.348(3)
N2C Mn3 2.2170(19)
C2C C3C 1.379(5)
N2D N3D 1.352(3)
N2D C6D 1.356(3)
C2D C3D 1.375(5)
N2E C6E 1.351(3)
N2E N3E 1.354(3)
N2E Mn5 2.077(2)
C2E C3E 1.367(5)
N3 C8 1.356(3)
N3 Mn4 2.122(2)
C3 C4 1.375(5)
N3A C8A 1.344(3)
C3A C4A 1.380(5)
N3B C8B 1.360(3)
C3B C4B 1.379(5)
N3C C8C 1.357(3)
N3C Mn5 2.084(2)
C3C C4C 1.386(4)
N3D C8D 1.356(3)
C3D C4D 1.383(4)
N3E C8E 1.344(3)
C3E C4E 1.386(4)
Mn4 N4 2.181(2)
N4 C13 1.335(3)
N4 C9 1.345(3)
C4 C5 1.388(4)
N4A C13A 1.339(3)
N4A C9A 1.354(3)
C4A C5A 1.393(4)
N4B C13B 1.338(3)
N4B C9B 1.351(3)
C4B C5B 1.397(3)
N4C C13C 1.344(3)
N4C C9C 1.349(3)
N4C Mn5 2.191(2)
C4C C5C 1.385(4)
N4D C9D 1.344(3)
N4D C13D 1.346(3)
C4D C5D 1.389(3)
N4E C13E 1.342(3)
N4E C9E 1.347(3)
C4E C5E 1.390(4)
C5 C6 1.462(4)
C5A C6A 1.463(4)
C5B C6B 1.460(4)
C5C C6C 1.463(3)
C5D C6D 1.463(3)
C5E C6E 1.464(3)
C6 C7 1.396(4)
C6A C7A 1.385(4)
C6B C7B 1.393(4)
C6C C7C 1.398(3)
C6D C7D 1.390(3)
C6E C7E 1.383(3)
C7 C8 1.389(4)
C7A C8A 1.400(3)
C7B C8B 1.395(3)
C7C C8C 1.384(3)
C7D C8D 1.385(3)
C7E C8E 1.395(3)
C8 C9 1.465(4)
C8A C9A 1.463(4)
C8B C9B 1.460(4)
C8C C9C 1.467(3)
C8D C9D 1.467(3)
C8E C9E 1.458(3)
C9 C10 1.397(4)
C9A C10A 1.393(4)
C9B C10B 1.391(3)
C9C C10C 1.396(4)
C9D C10D 1.394(3)
C9E C10E 1.389(4)
C10 C11 1.375(5)
C10A C11A 1.386(4)
C10B C11B 1.379(4)
C10C C11C 1.381(4)
C10D C11D 1.385(4)
C10E C11E 1.381(4)
C11 C12 1.380(5)
C11A C12A 1.379(4)
C11B C12B 1.376(4)
C11C C12C 1.365(5)
C11D C12D 1.387(4)
C11E C12E 1.373(4)
C12 C13 1.382(4)
C12A C13A 1.386(4)
C12B C13B 1.384(4)
C12C C13C 1.380(4)
C12D C13D 1.381(3)
C12E C13E 1.390(4)
Cl1S O2S 1.435(2)
Cl1S O4S 1.440(2)
Cl1S O1S 1.442(2)
Cl1S O3S 1.442(3)
Cl1N O3N 1.368(5)
Cl1N O2N 1.394(10)
Cl1N O2N' 1.402(7)
Cl1N O4N' 1.405(6)
Cl1N O1N 1.429(2)
Cl1N O4N 1.467(7)
Cl1N O3N' 1.514(5)
O1SR C2S 1.452(10)
O1SR C3S 1.512(11)
C1S C2S 1.601(14)
C3S C4S 1.360(14)
O1' C3' 1.478(19)
O1' C1' 1.502(18)
C1' C2' 1.46(2)
C3' C4' 1.57(3)
Cl1M O4M 1.368(6)
Cl1M O1M 1.386(8)
Cl1M O3M 1.396(7)
Cl1M O2M 1.501(6)
Cl1' O1M' 1.337(11)
Cl1' O2M' 1.387(7)
Cl1' O4M' 1.503(9)
Cl1' O3M' 1.728(7)
N1X C1X 1.109(17)
C1X C2X 1.429(18)
N1X' C1X' 1.25(2)
C1X' C2X' 1.31(3)
C1UX N1UX 1.15(3)
C1UX C2UX 1.448(14)
N1OY C1OY 1.15(2)
C1OY C2OY 1.442(18)
N1RY C1RY 1.32(2)
C1RY C2RY 1.301(16)

loop_
_geom_torsion_atom_site_label_1
_geom_torsion_atom_site_label_2
_geom_torsion_atom_site_label_3
_geom_torsion_atom_site_label_4
_geom_torsion
C5 N1 C1 C2 -0.5(4)
Mn3 N1 C1 C2 -178.5(2)
C5A N1A C1A C2A -0.5(4)
Mn4 N1A C1A C2A -175.8(2)
C5B N1B C1B C2B -0.8(4)
Mn3 N1B C1B C2B 179.1(2)
C5C N1C C1C C2C 0.3(4)
Mn3 N1C C1C C2C -177.1(2)
C5D N1D C1D C2D 0.8(4)
Mn2 N1D C1D C2D -173.0(2)
C5E N1E C1E C2E -1.6(3)
Mn5 N1E C1E C2E 172.61(18)
Mn5 O1 Mn2 N3B -127.53(12)
Mn4 O1 Mn2 N3B 55.66(12)
Mn5 O1 Mn2 N2D 52.37(12)
Mn4 O1 Mn2 N2D -124.44(12)
Mn5 O1 Mn2 N1D -20.00(16)
Mn4 O1 Mn2 N1D 163.20(9)
Mn5 O1 Mn2 N4B 159.89(9)
Mn4 O1 Mn2 N4B -16.92(16)
C1D N1D Mn2 O1 -110.3(2)
C5D N1D Mn2 O1 75.78(18)
C1D N1D Mn2 N3B -8.0(2)
C5D N1D Mn2 N3B 178.04(16)
C1D N1D Mn2 N2D 170.4(2)
C5D N1D Mn2 N2D -3.50(16)
C1D N1D Mn2 N4B 69.8(2)
C5D N1D Mn2 N4B -104.13(16)
N1 C1 C2 C3 0.9(5)
N1A C1A C2A C3A 1.2(5)
N1B C1B C2B C3B 0.8(5)
N1C C1C C2C C3C -0.3(5)
O1 Mn2 N2D N3D 42.1(2)
N3B Mn2 N2D N3D -141(2)
N1D Mn2 N2D N3D 170.7(2)
N4B Mn2 N2D N3D -87.2(2)
O1 Mn2 N2D C6D -118.70(16)
N3B Mn2 N2D C6D 58(2)
N1D Mn2 N2D C6D 9.81(15)
N4B Mn2 N2D C6D 111.93(16)
N1D C1D C2D C3D -1.0(4)
N1E C1E C2E C3E -1.1(4)
N3B N2B Mn3 N2 -80.7(2)
C6B N2B Mn3 N2 95.30(18)
N3B N2B Mn3 N2C 19.7(2)
C6B N2B Mn3 N2C -164.34(17)
N3B N2B Mn3 N1 -145.9(2)
C6B N2B Mn3 N1 30.1(4)
N3B N2B Mn3 N1B -177.6(2)
C6B N2B Mn3 N1B -1.66(17)
N3B N2B Mn3 N1C 93.0(2)
C6B N2B Mn3 N1C -90.97(18)
C6 N2 Mn3 N2B -162.16(17)
N3 N2 Mn3 N2B 18.0(2)
C6 N2 Mn3 N2C 97.70(17)
N3 N2 Mn3 N2C -82.1(2)
C6 N2 Mn3 N1 1.03(16)
N3 N2 Mn3 N1 -178.8(2)
C6 N2 Mn3 N1B -87.73(18)
N3 N2 Mn3 N1B 92.4(2)
C6 N2 Mn3 N1C 36.6(3)
N3 N2 Mn3 N1C -143.3(2)
C6C N2C Mn3 N2B 95.25(18)
N3C N2C Mn3 N2B -86.3(2)
C6C N2C Mn3 N2 -163.24(18)
N3C N2C Mn3 N2 15.2(2)
C6C N2C Mn3 N1 -89.15(18)
N3C N2C Mn3 N1 89.3(2)
C6C N2C Mn3 N1B 33.5(4)
N3C N2C Mn3 N1B -148.0(2)
C6C N2C Mn3 N1C -1.24(17)
N3C N2C Mn3 N1C 177.2(2)
C1 N1 Mn3 N2B -113.2(3)
C5 N1 Mn3 N2B 68.8(3)
C1 N1 Mn3 N2 177.6(2)
C5 N1 Mn3 N2 -0.38(16)
C1 N1 Mn3 N2C 81.2(2)
C5 N1 Mn3 N2C -96.78(17)
C1 N1 Mn3 N1B -82.9(2)
C5 N1 Mn3 N1B 99.03(17)
C1 N1 Mn3 N1C 8.9(2)
C5 N1 Mn3 N1C -169.10(16)
C1B N1B Mn3 N2B -179.0(3)
C5B N1B Mn3 N2B 0.82(17)
C1B N1B Mn3 N2 83.3(2)
C5B N1B Mn3 N2 -96.84(19)
C1B N1B Mn3 N2C -113.5(3)
C5B N1B Mn3 N2C 66.4(3)
C1B N1B Mn3 N1 10.2(2)
C5B N1B Mn3 N1 -169.96(19)
C1B N1B Mn3 N1C -80.6(2)
C5B N1B Mn3 N1C 99.31(19)
C1C N1C Mn3 N2B 83.9(2)
C5C N1C Mn3 N2B -93.58(18)
C1C N1C Mn3 N2 -114.7(3)
C5C N1C Mn3 N2 67.8(3)
C1C N1C Mn3 N2C -180.0(3)
C5C N1C Mn3 N2C 2.51(17)
C1C N1C Mn3 N1 -80.9(2)
C5C N1C Mn3 N1 101.56(18)
C1C N1C Mn3 N1B 10.7(2)
C5C N1C Mn3 N1B -166.85(18)
C6 N2 N3 C8 -1.2(3)
Mn3 N2 N3 C8 178.65(17)
C6 N2 N3 Mn4 -167.77(18)
Mn3 N2 N3 Mn4 12.1(4)
C1 C2 C3 C4 -1.1(6)
C6A N2A N3A C8A 0.0(3)
Mn4 N2A N3A C8A -168.78(18)
C6A N2A N3A Mn1 -177.43(17)
Mn4 N2A N3A Mn1 13.8(3)
N3D Mn1 N3A C8A 97.81(18)
N3E Mn1 N3A C8A -164.24(17)
N4E Mn1 N3A C8A -90.11(18)
N4D Mn1 N3A C8A 38.6(3)
N4A Mn1 N3A C8A -0.38(17)
N3D Mn1 N3A N2A -85.0(2)
N3E Mn1 N3A N2A 12.9(2)
N4E Mn1 N3A N2A 87.1(2)
N4D Mn1 N3A N2A -144.2(2)
N4A Mn1 N3A N2A 176.8(2)
C1A C2A C3A C4A -1.3(6)
C6B N2B N3B C8B -1.0(3)
Mn3 N2B N3B C8B 175.24(18)
C6B N2B N3B Mn2 -167.21(18)
Mn3 N2B N3B Mn2 9.1(4)
O1 Mn2 N3B N2B 42.9(2)
N2D Mn2 N3B N2B -134(2)
N1D Mn2 N3B N2B -86.0(2)
N4B Mn2 N3B N2B 171.8(2)
O1 Mn2 N3B C8B -122.48(18)
N2D Mn2 N3B C8B 60(2)
N1D Mn2 N3B C8B 108.64(18)
N4B Mn2 N3B C8B 6.48(17)
C1B C2B C3B C4B 0.0(5)
C6C N2C N3C C8C -0.6(3)
Mn3 N2C N3C C8C -179.19(17)
C6C N2C N3C Mn5 -168.49(18)
Mn3 N2C N3C Mn5 12.9(4)
C1C C2C C3C C4C 0.5(5)
C6D N2D N3D C8D -0.8(2)
Mn2 N2D N3D C8D -162.50(17)
C6D N2D N3D Mn1 175.99(17)
Mn2 N2D N3D Mn1 14.3(3)
N3A Mn1 N3D N2D 15.8(2)
N3E Mn1 N3D N2D -84.3(2)
N4E Mn1 N3D N2D -139.1(2)
N4D Mn1 N3D N2D 179.3(2)
N4A Mn1 N3D N2D 89.7(2)
N3A Mn1 N3D C8D -167.59(16)
N3E Mn1 N3D C8D 92.29(16)
N4E Mn1 N3D C8D 37.5(3)
N4D Mn1 N3D C8D -4.11(15)
N4A Mn1 N3D C8D -93.74(16)
C1D C2D C3D C4D -0.4(4)
C6E N2E N3E C8E -1.0(2)
Mn5 N2E N3E C8E -171.67(17)
C6E N2E N3E Mn1 -179.13(17)
Mn5 N2E N3E Mn1 10.2(3)
N3A Mn1 N3E C8E 100.95(17)
N3D Mn1 N3E C8E -160.43(16)
N4E Mn1 N3E C8E 3.65(16)
N4D Mn1 N3E C8E -86.20(17)
N4A Mn1 N3E C8E 39.5(3)
N3A Mn1 N3E N2E -81.0(2)
N3D Mn1 N3E N2E 17.6(2)
N4E Mn1 N3E N2E -178.3(2)
N4D Mn1 N3E N2E 91.8(2)
N4A Mn1 N3E N2E -142.4(2)
C1E C2E C3E C4E 2.8(4)
Mn5 O1 Mn4 N2A -125.87(12)
Mn2 O1 Mn4 N2A 50.92(12)
Mn5 O1 Mn4 N3 54.98(12)
Mn2 O1 Mn4 N3 -128.23(12)
Mn5 O1 Mn4 N4 -16.95(17)
Mn2 O1 Mn4 N4 159.84(10)
Mn5 O1 Mn4 N1A 160.29(10)
Mn2 O1 Mn4 N1A -22.92(17)
N3A N2A Mn4 O1 43.9(2)
C6A N2A Mn4 O1 -124.20(18)
N3A N2A Mn4 N3 -167(3)
C6A N2A Mn4 N3 25(3)
N3A N2A Mn4 N4 -87.4(2)
C6A N2A Mn4 N4 104.43(18)
N3A N2A Mn4 N1A 171.8(2)
C6A N2A Mn4 N1A 3.67(17)
N2 N3 Mn4 O1 41.5(2)
C8 N3 Mn4 O1 -124.46(17)
N2 N3 Mn4 N2A -108(3)
C8 N3 Mn4 N2A 86(3)
N2 N3 Mn4 N4 172.4(2)
C8 N3 Mn4 N4 6.51(16)
N2 N3 Mn4 N1A -86.6(2)
C8 N3 Mn4 N1A 107.51(17)
C5A N1A Mn4 O1 82.3(2)
C1A N1A Mn4 O1 -102.4(2)
C5A N1A Mn4 N2A 0.65(18)
C1A N1A Mn4 N2A 176.0(2)
C5A N1A Mn4 N3 -178.74(18)
C1A N1A Mn4 N3 -3.4(2)
C5A N1A Mn4 N4 -99.90(19)
C1A N1A Mn4 N4 75.4(2)
O1 Mn4 N4 C13 -105.8(2)
N2A Mn4 N4 C13 -2.1(2)
N3 Mn4 N4 C13 176.3(2)
N1A Mn4 N4 C13 76.4(2)
O1 Mn4 N4 C9 73.48(19)
N2A Mn4 N4 C9 177.27(15)
N3 Mn4 N4 C9 -4.42(16)
N1A Mn4 N4 C9 -104.26(17)
C2 C3 C4 C5 0.9(5)
N3A Mn1 N4A C13A -177.2(2)
N3D Mn1 N4A C13A 88.0(2)
N3E Mn1 N4A C13A -112.1(3)
N4E Mn1 N4A C13A -78.0(2)
N4D Mn1 N4A C13A 14.3(2)
N3A Mn1 N4A C9A 0.61(16)
N3D Mn1 N4A C9A -94.14(17)
N3E Mn1 N4A C9A 65.7(3)
N4E Mn1 N4A C9A 99.84(17)
N4D Mn1 N4A C9A -167.86(17)
C2A C3A C4A C5A 0.8(5)
O1 Mn2 N4B C13B -103.5(2)
N3B Mn2 N4B C13B 176.0(2)
N2D Mn2 N4B C13B -2.3(2)
N1D Mn2 N4B C13B 76.5(2)
O1 Mn2 N4B C9B 76.70(19)
N3B Mn2 N4B C9B -3.80(17)
N2D Mn2 N4B C9B 177.85(16)
N1D Mn2 N4B C9B -103.40(17)
C2B C3B C4B C5B -0.7(5)
C2C C3C C4C C5C -0.7(5)
N3A Mn1 N4D C9D 68.3(3)
N3D Mn1 N4D C9D 5.61(16)
N3E Mn1 N4D C9D -88.96(17)
N4E Mn1 N4D C9D -162.09(16)
N4A Mn1 N4D C9D 105.27(16)
N3A Mn1 N4D C13D -118.9(3)
N3D Mn1 N4D C13D 178.4(2)
N3E Mn1 N4D C13D 83.9(2)
N4E Mn1 N4D C13D 10.7(2)
N4A Mn1 N4D C13D -81.9(2)
C2D C3D C4D C5D 1.8(4)
N3A Mn1 N4E C13E 83.6(2)
N3D Mn1 N4E C13E -121.6(3)
N3E Mn1 N4E C13E -179.8(2)
N4D Mn1 N4E C13E -82.1(2)
N4A Mn1 N4E C13E 10.5(2)
N3A Mn1 N4E C9E -101.16(16)
N3D Mn1 N4E C9E 53.6(3)
N3E Mn1 N4E C9E -4.48(15)
N4D Mn1 N4E C9E 93.20(16)
N4A Mn1 N4E C9E -174.25(16)
C2E C3E C4E C5E -1.7(4)
Mn4 O1 Mn5 N2E 49.17(12)
Mn2 O1 Mn5 N2E -127.62(12)
Mn4 O1 Mn5 N3C -130.91(12)
Mn2 O1 Mn5 N3C 52.31(12)
Mn4 O1 Mn5 N4C 155.59(10)
Mn2 O1 Mn5 N4C -21.20(17)
Mn4 O1 Mn5 N1E -25.24(17)
Mn2 O1 Mn5 N1E 157.98(9)
C6E N2E Mn5 O1 -124.96(17)
N3E N2E Mn5 O1 45.2(2)
C6E N2E Mn5 N3C 56.4(15)
N3E N2E Mn5 N3C -133.4(14)
C6E N2E Mn5 N4C 102.15(17)
N3E N2E Mn5 N4C -87.7(2)
C6E N2E Mn5 N1E 5.32(16)
N3E N2E Mn5 N1E 175.5(2)
N2C N3C Mn5 O1 42.2(2)
C8C N3C Mn5 O1 -125.00(17)
N2C N3C Mn5 N2E -139.1(14)
C8C N3C Mn5 N2E 53.7(15)
N2C N3C Mn5 N4C 174.6(2)
C8C N3C Mn5 N4C 7.40(17)
N2C N3C Mn5 N1E -88.6(2)
C8C N3C Mn5 N1E 104.20(17)
C13C N4C Mn5 O1 -104.5(2)
C9C N4C Mn5 O1 75.83(19)
C13C N4C Mn5 N2E -2.2(2)
C9C N4C Mn5 N2E 178.16(16)
C13C N4C Mn5 N3C 175.4(2)
C9C N4C Mn5 N3C -4.18(16)
C13C N4C Mn5 N1E 76.1(2)
C9C N4C Mn5 N1E -103.53(17)
C1E N1E Mn5 O1 -99.1(2)
C5E N1E Mn5 O1 75.37(18)
C1E N1E Mn5 N2E 179.7(2)
C5E N1E Mn5 N2E -5.91(15)
C1E N1E Mn5 N3C 2.2(2)
C5E N1E Mn5 N3C 176.61(15)
C1E N1E Mn5 N4C 80.3(2)
C5E N1E Mn5 N4C -105.26(15)
C1 N1 C5 C4 0.3(4)
Mn3 N1 C5 C4 178.5(2)
C1 N1 C5 C6 -178.5(2)
Mn3 N1 C5 C6 -0.2(3)
C3 C4 C5 N1 -0.5(5)
C3 C4 C5 C6 178.2(3)
C1A N1A C5A C4A 0.0(4)
Mn4 N1A C5A C4A 175.7(2)
C1A N1A C5A C6A 179.8(2)
Mn4 N1A C5A C6A -4.5(3)
C3A C4A C5A N1A -0.1(5)
C3A C4A C5A C6A -179.9(3)
C1B N1B C5B C4B 0.0(4)
Mn3 N1B C5B C4B -179.9(2)
C1B N1B C5B C6B 179.9(2)
Mn3 N1B C5B C6B 0.0(3)
C3B C4B C5B N1B 0.7(4)
C3B C4B C5B C6B -179.2(3)
C1C N1C C5C C4C -0.5(4)
Mn3 N1C C5C C4C 177.2(2)
C1C N1C C5C C6C 178.9(2)
Mn3 N1C C5C C6C -3.4(3)
C3C C4C C5C N1C 0.8(4)
C3C C4C C5C C6C -178.6(3)
C1D N1D C5D C4D 0.8(3)
Mn2 N1D C5D C4D 175.20(19)
C1D N1D C5D C6D -177.3(2)
Mn2 N1D C5D C6D -2.9(2)
C3D C4D C5D N1D -2.0(4)
C3D C4D C5D C6D 175.9(2)
C1E N1E C5E C4E 2.8(3)
Mn5 N1E C5E C4E -172.23(18)
C1E N1E C5E C6E -179.5(2)
Mn5 N1E C5E C6E 5.5(2)
C3E C4E C5E N1E -1.1(4)
C3E C4E C5E C6E -178.7(2)
N3 N2 C6 C7 0.7(3)
Mn3 N2 C6 C7 -179.18(15)
N3 N2 C6 C5 178.32(19)
Mn3 N2 C6 C5 -1.6(3)
N1 C5 C6 N2 1.2(3)
C4 C5 C6 N2 -177.6(2)
N1 C5 C6 C7 178.3(2)
C4 C5 C6 C7 -0.5(4)
N3A N2A C6A C7A -0.1(3)
Mn4 N2A C6A C7A 171.10(16)
N3A N2A C6A C5A -178.6(2)
Mn4 N2A C6A C5A -7.4(3)
N1A C5A C6A N2A 7.9(3)
C4A C5A C6A N2A -172.3(3)
N1A C5A C6A C7A -170.1(3)
C4A C5A C6A C7A 9.6(5)
N3B N2B C6B C7B 0.6(3)
Mn3 N2B C6B C7B -176.39(16)
N3B N2B C6B C5B 179.3(2)
Mn3 N2B C6B C5B 2.3(3)
N1B C5B C6B N2B -1.5(3)
C4B C5B C6B N2B 178.4(2)
N1B C5B C6B C7B 176.8(3)
C4B C5B C6B C7B -3.2(4)
N3C N2C C6C C7C 0.7(3)
Mn3 N2C C6C C7C 179.58(16)
N3C N2C C6C C5C -178.9(2)
Mn3 N2C C6C C5C -0.1(3)
N1C C5C C6C N2C 2.4(3)
C4C C5C C6C N2C -178.2(3)
N1C C5C C6C C7C -177.2(2)
C4C C5C C6C C7C 2.3(4)
N3D N2D C6D C7D 0.8(2)
Mn2 N2D C6D C7D 166.72(15)
N3D N2D C6D C5D 179.11(19)
Mn2 N2D C6D C5D -15.0(3)
N1D C5D C6D N2D 12.0(3)
C4D C5D C6D N2D -166.1(2)
N1D C5D C6D C7D -170.2(2)
C4D C5D C6D C7D 11.8(4)
N3E N2E C6E C7E 1.0(3)
Mn5 N2E C6E C7E 173.58(15)
N3E N2E C6E C5E -176.84(19)
Mn5 N2E C6E C5E -4.2(3)
N1E C5E C6E N2E -1.1(3)
C4E C5E C6E N2E 176.6(2)
N1E C5E C6E C7E -178.3(2)
C4E C5E C6E C7E -0.6(4)
N2 C6 C7 C8 0.1(3)
C5 C6 C7 C8 -177.2(2)
N2A C6A C7A C8A 0.2(3)
C5A C6A C7A C8A 178.3(3)
N2B C6B C7B C8B 0.0(3)
C5B C6B C7B C8B -178.4(3)
N2C C6C C7C C8C -0.5(3)
C5C C6C C7C C8C 179.0(2)
N2D C6D C7D C8D -0.4(3)
C5D C6D C7D C8D -178.4(2)
N2E C6E C7E C8E -0.6(3)
C5E C6E C7E C8E 176.8(2)
N2 N3 C8 C7 1.3(3)
Mn4 N3 C8 C7 170.79(15)
N2 N3 C8 C9 -177.39(19)
Mn4 N3 C8 C9 -7.9(3)
C6 C7 C8 N3 -0.8(3)
C6 C7 C8 C9 177.6(2)
N2A N3A C8A C7A 0.1(3)
Mn1 N3A C8A C7A 178.00(16)
N2A N3A C8A C9A -177.7(2)
Mn1 N3A C8A C9A 0.1(3)
C6A C7A C8A N3A -0.2(3)
C6A C7A C8A C9A 177.3(2)
N2B N3B C8B C7B 1.1(3)
Mn2 N3B C8B C7B 170.02(16)
N2B N3B C8B C9B -177.3(2)
Mn2 N3B C8B C9B -8.4(3)
C6B C7B C8B N3B -0.7(3)
C6B C7B C8B C9B 177.4(3)
N2C N3C C8C C7C 0.3(3)
Mn5 N3C C8C C7C 170.60(16)
N2C N3C C8C C9C 180.0(2)
Mn5 N3C C8C C9C -9.7(3)
C6C C7C C8C N3C 0.2(3)
C6C C7C C8C C9C -179.5(2)
N2D N3D C8D C7D 0.5(3)
Mn1 N3D C8D C7D -176.92(15)
N2D N3D C8D C9D 179.83(19)
Mn1 N3D C8D C9D 2.4(3)
C6D C7D C8D N3D -0.1(3)
C6D C7D C8D C9D -179.2(2)
N2E N3E C8E C7E 0.6(3)
Mn1 N3E C8E C7E 179.19(15)
N2E N3E C8E C9E 178.85(19)
Mn1 N3E C8E C9E -2.6(3)
C6E C7E C8E N3E -0.1(3)
C6E C7E C8E C9E -178.0(2)
C13 N4 C9 C10 2.0(3)
Mn4 N4 C9 C10 -177.34(18)
C13 N4 C9 C8 -178.8(2)
Mn4 N4 C9 C8 1.8(2)
N3 C8 C9 N4 4.0(3)
C7 C8 C9 N4 -174.3(2)
N3 C8 C9 C10 -176.9(2)
C7 C8 C9 C10 4.8(4)
C13A N4A C9A C10A -0.5(4)
Mn1 N4A C9A C10A -178.52(19)
C13A N4A C9A C8A 177.3(2)
Mn1 N4A C9A C8A -0.8(3)
N3A C8A C9A N4A 0.5(3)
C7A C8A C9A N4A -176.9(2)
N3A C8A C9A C10A 178.2(2)
C7A C8A C9A C10A 0.8(4)
C13B N4B C9B C10B 1.0(4)
Mn2 N4B C9B C10B -179.2(2)
C13B N4B C9B C8B -179.1(2)
Mn2 N4B C9B C8B 0.8(3)
N3B C8B C9B N4B 4.9(3)
C7B C8B C9B N4B -173.0(3)
N3B C8B C9B C10B -175.1(2)
C7B C8B C9B C10B 6.9(4)
C13C N4C C9C C10C 0.6(4)
Mn5 N4C C9C C10C -179.7(2)
C13C N4C C9C C8C -179.1(2)
Mn5 N4C C9C C8C 0.6(3)
N3C C8C C9C N4C 5.9(3)
C7C C8C C9C N4C -174.5(3)
N3C C8C C9C C10C -173.8(2)
C7C C8C C9C C10C 5.8(4)
C13D N4D C9D C10D -0.3(3)
Mn1 N4D C9D C10D 173.18(18)
C13D N4D C9D C8D -179.8(2)
Mn1 N4D C9D C8D -6.3(3)
N3D C8D C9D N4D 2.9(3)
C7D C8D C9D N4D -178.0(2)
N3D C8D C9D C10D -176.6(2)
C7D C8D C9D C10D 2.5(4)
C13E N4E C9E C10E 0.6(4)
Mn1 N4E C9E C10E -175.08(19)
C13E N4E C9E C8E -179.6(2)
Mn1 N4E C9E C8E 4.7(3)
N3E C8E C9E N4E -1.6(3)
C7E C8E C9E N4E 176.2(2)
N3E C8E C9E C10E 178.2(2)
C7E C8E C9E C10E -4.0(4)
N4 C9 C10 C11 -1.0(4)
C8 C9 C10 C11 179.9(2)
N4A C9A C10A C11A 1.5(4)
C8A C9A C10A C11A -176.1(2)
N4B C9B C10B C11B -1.1(4)
C8B C9B C10B C11B 178.9(3)
N4C C9C C10C C11C -1.0(4)
C8C C9C C10C C11C 178.7(3)
N4D C9D C10D C11D -0.4(4)
C8D C9D C10D C11D 179.1(2)
N4E C9E C10E C11E 0.6(4)
C8E C9E C10E C11E -179.2(2)
C9 C10 C11 C12 -0.5(4)
C9A C10A C11A C12A -1.5(4)
C9B C10B C11B C12B 0.2(5)
C9C C10C C11C C12C 0.3(5)
C9D C10D C11D C12D 0.9(4)
C9E C10E C11E C12E -1.0(4)
C10 C11 C12 C13 0.8(4)
C10A C11A C12A C13A 0.5(4)
C10B C11B C12B C13B 0.8(5)
C10C C11C C12C C13C 0.7(5)
C10D C11D C12D C13D -0.7(4)
C10E C11E C12E C13E 0.1(5)
C9 N4 C13 C12 -1.7(4)
Mn4 N4 C13 C12 177.6(2)
C11 C12 C13 N4 0.2(4)
C9A N4A C13A C12A -0.5(4)
Mn1 N4A C13A C12A 177.2(2)
C11A C12A C13A N4A 0.5(4)
C9B N4B C13B C12B 0.1(4)
Mn2 N4B C13B C12B -179.8(2)
C11B C12B C13B N4B -0.9(4)
C9C N4C C13C C12C 0.4(4)
Mn5 N4C C13C C12C -179.2(2)
C11C C12C C13C N4C -1.0(4)
C9D N4D C13D C12D 0.5(4)
Mn1 N4D C13D C12D -172.1(2)
C11D C12D C13D N4D 0.1(4)
C9E N4E C13E C12E -1.5(4)
Mn1 N4E C13E C12E 173.6(2)
C11E C12E C13E N4E 1.2(4)
C3S O1SR C2S C1S -175.8(8)
C2S O1SR C3S C4S 164.9(8)
C3' O1' C1' C2' 113(2)
C1' O1' C3' C4' -125(2)
